data_4125639
loop_
_publ_author_name
'Li, Mao-Lin'
'Yang, Shuang'
'Su, Xun-Cheng'
'Wu, Hui-Ling'
'Yang, Liang-Liang'
'Zhu, Shou-Fei'
'Zhou, Qi-Lin'

_publ_section_title
;
 Mechanism Studies of Ir-Catalyzed Asymmetric Hydrogenation of Unsaturated
 Carboxylic Acids.
;
_journal_issue 1
_journal_name_full 'Journal of the American Chemical Society'
_journal_page_first 541
_journal_page_last 547
_journal_paper_doi 10.1021/jacs.6b11655
_journal_volume 139
_journal_year 2017
_chemical_absolute_configuration ad
_chemical_formula_sum 'C109 H146 F3 Ir2 N2 O9 P2 S'
_chemical_formula_weight 2163.68
_chemical_name_systematic
; 
 ? 
;
_space_group_IT_number 19
_symmetry_cell_setting orthorhombic
_symmetry_space_group_name_Hall 'P 2ac 2ab'
_symmetry_space_group_name_H-M 'P 21 21 21'
_atom_sites_solution_hydrogens geom
_atom_sites_solution_primary direct
_atom_sites_solution_secondary difmap
_audit_creation_method SHELXL-97
_cell_angle_alpha 90.00
_cell_angle_beta 90.00
_cell_angle_gamma 90.00
_cell_formula_units_Z 4
_cell_length_a 17.6216(13)
_cell_length_b 18.3846(13)
_cell_length_c 32.285(2)
_cell_measurement_reflns_used 35991
_cell_measurement_temperature 113(2)
_cell_measurement_theta_max 27.5
_cell_measurement_theta_min 3.1
_cell_volume 10459.2(12)
_computing_cell_refinement CrystalClear
_computing_data_collection CrystalClear
_computing_data_reduction CrystalClear
_computing_molecular_graphics 'Bruker SHELXTL'
_computing_publication_material 'Bruker SHELXTL'
_computing_structure_refinement 'SHELXL-97 (Sheldrick, 1997)'
_computing_structure_solution 'SHELXS-97 (Sheldrick, 1990)'
_diffrn_ambient_temperature 113(2)
_diffrn_detector_area_resol_mean 5.8140
_diffrn_measured_fraction_theta_full 0.997
_diffrn_measured_fraction_theta_max 0.997
_diffrn_measurement_device_type 'Rigaku Xtalab P200'
_diffrn_measurement_method '\w scans'
_diffrn_radiation_monochromator multilayer
_diffrn_radiation_source 'rotating anode'
_diffrn_radiation_type MoK\a
_diffrn_radiation_wavelength 0.71073
_diffrn_reflns_av_R_equivalents 0.0312
_diffrn_reflns_av_sigmaI/netI 0.0320
_diffrn_reflns_limit_h_max 22
_diffrn_reflns_limit_h_min -22
_diffrn_reflns_limit_k_max 23
_diffrn_reflns_limit_k_min -23
_diffrn_reflns_limit_l_max 41
_diffrn_reflns_limit_l_min -41
_diffrn_reflns_number 132961
_diffrn_reflns_theta_full 27.52
_diffrn_reflns_theta_max 27.52
_diffrn_reflns_theta_min 3.14
_diffrn_standards_decay_% 0
_diffrn_standards_interval_count 0
_diffrn_standards_interval_time 0
_diffrn_standards_number 0
_exptl_absorpt_coefficient_mu 2.653
_exptl_absorpt_correction_T_max 0.6189
_exptl_absorpt_correction_T_min 0.5454
_exptl_absorpt_correction_type multi-scan
_exptl_absorpt_process_details CrystalClear
_exptl_crystal_colour Colorless
_exptl_crystal_density_diffrn 1.374
_exptl_crystal_density_method 'not measured'
_exptl_crystal_description Prism
_exptl_crystal_F_000 4452
_exptl_crystal_size_max 0.26
_exptl_crystal_size_mid 0.22
_exptl_crystal_size_min 0.20
_refine_diff_density_max 0.622
_refine_diff_density_min -0.526
_refine_diff_density_rms 0.059
_refine_ls_abs_structure_details 'Flack H D (1983), Acta Cryst. A39, 876-881'
_refine_ls_abs_structure_Flack -0.013(2)
_refine_ls_extinction_method none
_refine_ls_goodness_of_fit_ref 1.046
_refine_ls_hydrogen_treatment mixed
_refine_ls_matrix_type full
_refine_ls_number_parameters 1322
_refine_ls_number_reflns 23954
_refine_ls_number_restraints 236
_refine_ls_restrained_S_all 1.069
_refine_ls_R_factor_all 0.0209
_refine_ls_R_factor_gt 0.0181
_refine_ls_shift/su_max 0.005
_refine_ls_shift/su_mean 0.000
_refine_ls_structure_factor_coef Fsqd
_refine_ls_weighting_details 'calc w=1/[\s^2^(Fo^2^)+(0.0112P)^2^+0.0000P] where P=(Fo^2^+2Fc^2^)/3'
_refine_ls_weighting_scheme calc
_refine_ls_wR_factor_gt 0.0373
_refine_ls_wR_factor_ref 0.0382
_reflns_number_gt 22774
_reflns_number_total 23954
_reflns_threshold_expression >2sigma(I)
_cod_data_source_file ja6b11655_si_003.cif
_cod_data_source_block shelx
_cod_depositor_comments
;
The following automatic conversions were performed:

'_symmetry_cell_setting' value 'Orthorhombic' changed to
'orthorhombic' according to
/home/data/users/saulius/crontab/automatic-downloads/current/ACS/lib/dictionaries/cif_core.dic
dictionary named 'cif_core.dic' version 2.4.2 from 2011-04-26.

Automatic conversion script
Id: cif_fix_values 4973 2017-02-22 13:04:09Z antanas 
;
_cod_original_cell_volume 10459.2(13)
_cod_original_sg_symbol_H-M P2(1)2(1)2(1)
_cod_database_code 4125639

loop_
_symmetry_equiv_pos_as_xyz
'x, y, z'
'-x+1/2, -y, z+1/2'
'-x, y+1/2, -z+1/2'
'x+1/2, -y+1/2, -z'

loop_
_atom_site_label
_atom_site_type_symbol
_atom_site_fract_x
_atom_site_fract_y
_atom_site_fract_z
_atom_site_U_iso_or_equiv
_atom_site_adp_type
_atom_site_occupancy
_atom_site_symmetry_multiplicity
_atom_site_calc_flag
_atom_site_refinement_flags
_atom_site_disorder_assembly
_atom_site_disorder_group
Ir1 Ir 0.113740(5) 0.418178(4) 0.383112(3) 0.01229(2) Uani 1 1 d D . .
Ir2 Ir 0.236164(4) 0.497573(4) 0.379614(3) 0.01297(2) Uani 1 1 d D . .
P1 P -0.00671(3) 0.43132(3) 0.403936(17) 0.01258(11) Uani 1 1 d . . .
P2 P 0.35530(3) 0.48358(3) 0.356510(18) 0.01256(12) Uani 1 1 d . . .
O1 O 0.04840(10) 0.20672(9) 0.34373(5) 0.0211(4) Uani 1 1 d . . .
O2 O 0.29263(11) 0.71453(9) 0.41439(5) 0.0250(4) Uani 1 1 d . . .
O3 O 0.15518(9) 0.38578(9) 0.44469(5) 0.0190(4) Uani 1 1 d . . .
O4 O 0.26417(10) 0.44912(9) 0.43984(5) 0.0199(3) Uani 1 1 d . . .
N1 N 0.09379(10) 0.30930(10) 0.37149(6) 0.0151(4) Uani 1 1 d . . .
N2 N 0.26244(11) 0.59747(10) 0.40576(6) 0.0161(4) Uani 1 1 d . . .
C1 C 0.13021(14) 0.25093(13) 0.39616(7) 0.0205(5) Uani 1 1 d . . .
H1A H 0.1193 0.2568 0.4261 0.025 Uiso 1 1 calc R . .
H1B H 0.1859 0.2505 0.3919 0.025 Uiso 1 1 calc R . .
C2 C 0.09371(14) 0.18181(12) 0.37914(9) 0.0239(5) Uani 1 1 d . . .
H2A H 0.1329 0.1466 0.3702 0.029 Uiso 1 1 calc R . .
H2B H 0.0611 0.1585 0.4003 0.029 Uiso 1 1 calc R . .
C3 C 0.05066(13) 0.27985(12) 0.34442(7) 0.0159(5) Uani 1 1 d . . .
C4 C 0.00082(14) 0.31746(13) 0.31428(7) 0.0182(5) Uani 1 1 d . . .
C5 C 0.03093(16) 0.34724(14) 0.27797(7) 0.0246(6) Uani 1 1 d . . .
H5 H 0.0841 0.3462 0.2732 0.030 Uiso 1 1 calc R . .
C6 C -0.01756(19) 0.37837(15) 0.24893(8) 0.0328(7) Uani 1 1 d . . .
H6 H 0.0028 0.3973 0.2239 0.039 Uiso 1 1 calc R . .
C7 C -0.09470(19) 0.38213(15) 0.25594(9) 0.0353(7) Uani 1 1 d . . .
H7 H -0.1273 0.4029 0.2357 0.042 Uiso 1 1 calc R . .
C8 C -0.12432(16) 0.35556(14) 0.29254(8) 0.0283(6) Uani 1 1 d . . .
C9 C -0.20543(17) 0.35501(17) 0.30776(10) 0.0376(7) Uani 1 1 d . . .
H9A H -0.2364 0.3199 0.2918 0.045 Uiso 1 1 calc R . .
H9B H -0.2285 0.4039 0.3053 0.045 Uiso 1 1 calc R . .
C10 C -0.19949(15) 0.33189(16) 0.35334(9) 0.0322(6) Uani 1 1 d . . .
H0A H -0.2422 0.2997 0.3610 0.039 Uiso 1 1 calc R . .
H0B H -0.1999 0.3749 0.3718 0.039 Uiso 1 1 calc R . .
C11 C -0.12241(14) 0.29057(13) 0.35674(8) 0.0224(5) Uani 1 1 d . . .
C12 C -0.07691(14) 0.32243(13) 0.32157(7) 0.0195(5) Uani 1 1 d . . .
C13 C -0.13522(16) 0.20783(15) 0.34900(9) 0.0284(6) Uani 1 1 d . . .
H13A H -0.1803 0.1999 0.3313 0.034 Uiso 1 1 calc R . .
H13B H -0.0904 0.1860 0.3353 0.034 Uiso 1 1 calc R . .
C14 C -0.14723(17) 0.17453(15) 0.39158(9) 0.0337(7) Uani 1 1 d . . .
H14A H -0.2015 0.1751 0.3994 0.040 Uiso 1 1 calc R . .
H14B H -0.1283 0.1239 0.3926 0.040 Uiso 1 1 calc R . .
C15 C -0.10139(15) 0.22327(14) 0.41939(8) 0.0243(6) Uani 1 1 d . . .
C16 C -0.07240(16) 0.20616(15) 0.45771(9) 0.0287(6) Uani 1 1 d . . .
H16 H -0.0822 0.1600 0.4698 0.034 Uiso 1 1 calc R . .
C17 C -0.02863(16) 0.25706(14) 0.47857(8) 0.0249(6) Uani 1 1 d . . .
H17 H -0.0075 0.2456 0.5049 0.030 Uiso 1 1 calc R . .
C18 C -0.01582(14) 0.32465(13) 0.46093(8) 0.0195(5) Uani 1 1 d . . .
H18 H 0.0147 0.3587 0.4755 0.023 Uiso 1 1 calc R . .
C19 C -0.04631(13) 0.34477(13) 0.42230(7) 0.0160(5) Uani 1 1 d . . .
C20 C -0.08808(14) 0.29139(14) 0.40037(8) 0.0188(5) Uani 1 1 d . . .
C21 C -0.07249(13) 0.47954(12) 0.36946(7) 0.0165(5) Uani 1 1 d . . .
H21 H -0.0899 0.4342 0.3552 0.020 Uiso 1 1 calc R . .
C22 C -0.14450(12) 0.49666(13) 0.38478(7) 0.0195(4) Uani 1 1 d . . .
H22 H -0.1616 0.4750 0.4098 0.023 Uiso 1 1 calc R . .
C23 C -0.19163(14) 0.54514(14) 0.36372(8) 0.0235(6) Uani 1 1 d . A .
C24 C -0.16370(15) 0.57654(15) 0.32788(8) 0.0254(5) Uani 1 1 d . . .
H24 H -0.1953 0.6095 0.3132 0.031 Uiso 1 1 calc R . .
C25 C -0.09102(14) 0.56216(13) 0.31216(8) 0.0213(5) Uani 1 1 d . . .
C26 C -0.04653(13) 0.51182(13) 0.33338(7) 0.0179(5) Uani 1 1 d . . .
H26 H 0.0022 0.4995 0.3230 0.021 Uiso 1 1 calc R . .
C27 C -0.26977(14) 0.56521(13) 0.38198(9) 0.0294(5) Uani 1 1 d D . .
C28 C -0.3166(2) 0.4953(2) 0.38794(14) 0.0390(12) Uani 0.711(6) 1 d PDU A 1
H28A H -0.2909 0.4635 0.4078 0.059 Uiso 0.711(6) 1 calc PR A 1
H28B H -0.3216 0.4702 0.3613 0.059 Uiso 0.711(6) 1 calc PR A 1
H28C H -0.3671 0.5079 0.3985 0.059 Uiso 0.711(6) 1 calc PR A 1
C29 C -0.3160(2) 0.6132(3) 0.35107(13) 0.0362(12) Uani 0.711(6) 1 d PDU A 1
H29A H -0.3675 0.6204 0.3618 0.054 Uiso 0.711(6) 1 calc PR A 1
H29B H -0.3186 0.5888 0.3241 0.054 Uiso 0.711(6) 1 calc PR A 1
H29C H -0.2910 0.6605 0.3479 0.054 Uiso 0.711(6) 1 calc PR A 1
C30 C -0.2586(3) 0.6052(3) 0.42157(13) 0.0446(13) Uani 0.711(6) 1 d PDU A 1
H30A H -0.2263 0.6477 0.4167 0.067 Uiso 0.711(6) 1 calc PR A 1
H30B H -0.2344 0.5731 0.4418 0.067 Uiso 0.711(6) 1 calc PR A 1
H30C H -0.3080 0.6212 0.4322 0.067 Uiso 0.711(6) 1 calc PR A 1
C28' C -0.2895(6) 0.5182(5) 0.4223(3) 0.039(3) Uani 0.289(6) 1 d PDU A 2
H28D H -0.2517 0.5278 0.4439 0.059 Uiso 0.289(6) 1 calc PR A 2
H28E H -0.2889 0.4663 0.4153 0.059 Uiso 0.289(6) 1 calc PR A 2
H28F H -0.3399 0.5316 0.4325 0.059 Uiso 0.289(6) 1 calc PR A 2
C29' C -0.3332(6) 0.5561(7) 0.3521(3) 0.055(4) Uani 0.289(6) 1 d PDU A 2
H29D H -0.3803 0.5743 0.3645 0.083 Uiso 0.289(6) 1 calc PR A 2
H29E H -0.3390 0.5045 0.3453 0.083 Uiso 0.289(6) 1 calc PR A 2
H29F H -0.3221 0.5836 0.3268 0.083 Uiso 0.289(6) 1 calc PR A 2
C30' C -0.2680(7) 0.6449(4) 0.3988(4) 0.051(3) Uani 0.289(6) 1 d PDU A 2
H30D H -0.3190 0.6591 0.4078 0.076 Uiso 0.289(6) 1 calc PR A 2
H30E H -0.2509 0.6778 0.3767 0.076 Uiso 0.289(6) 1 calc PR A 2
H30F H -0.2329 0.6479 0.4222 0.076 Uiso 0.289(6) 1 calc PR A 2
C31 C -0.06244(17) 0.60269(16) 0.27386(9) 0.0299(6) Uani 1 1 d . . .
C32 C -0.0658(2) 0.68521(16) 0.28212(10) 0.0404(8) Uani 1 1 d . . .
H32A H -0.1180 0.6993 0.2887 0.061 Uiso 1 1 calc R . .
H32B H -0.0487 0.7115 0.2574 0.061 Uiso 1 1 calc R . .
H32C H -0.0327 0.6973 0.3055 0.061 Uiso 1 1 calc R . .
C33 C 0.01985(16) 0.58262(19) 0.26288(9) 0.0391(7) Uani 1 1 d . . .
H33A H 0.0536 0.5978 0.2854 0.059 Uiso 1 1 calc R . .
H33B H 0.0346 0.6074 0.2372 0.059 Uiso 1 1 calc R . .
H33C H 0.0238 0.5299 0.2590 0.059 Uiso 1 1 calc R . .
C34 C -0.11274(18) 0.58384(17) 0.23664(8) 0.0361(6) Uani 1 1 d . . .
H34A H -0.1067 0.5322 0.2298 0.054 Uiso 1 1 calc R . .
H34B H -0.0977 0.6135 0.2128 0.054 Uiso 1 1 calc R . .
H34C H -0.1659 0.5937 0.2435 0.054 Uiso 1 1 calc R . .
C35 C -0.01735(12) 0.49768(14) 0.44641(6) 0.0163(4) Uani 1 1 d . . .
H35 H 0.0317 0.4835 0.4598 0.020 Uiso 1 1 calc R . .
C36 C 0.00830(14) 0.56687(13) 0.43611(7) 0.0195(5) Uani 1 1 d . . .
H36 H 0.0388 0.5728 0.4121 0.023 Uiso 1 1 calc R . .
C37 C -0.00919(17) 0.62750(14) 0.45983(8) 0.0265(6) Uani 1 1 d . B .
C38 C -0.0505(2) 0.61555(16) 0.49611(8) 0.0330(7) Uani 1 1 d . . .
H38 H -0.0626 0.6562 0.5131 0.040 Uiso 1 1 calc R . .
C39 C -0.07476(17) 0.54710(14) 0.50852(8) 0.0267(6) Uani 1 1 d . C .
C40 C -0.05905(14) 0.48806(13) 0.48258(7) 0.0205(5) Uani 1 1 d . . .
H40 H -0.0770 0.4410 0.4897 0.025 Uiso 1 1 calc R . .
C41 C 0.01201(18) 0.70456(14) 0.44547(8) 0.0340(7) Uani 1 1 d D . .
C42 C 0.0609(3) 0.7051(2) 0.40507(12) 0.0347(11) Uani 0.714(5) 1 d PDU B 1
H42A H 0.0741 0.7553 0.3979 0.052 Uiso 0.714(5) 1 calc PR B 1
H42B H 0.0319 0.6832 0.3824 0.052 Uiso 0.714(5) 1 calc PR B 1
H42C H 0.1075 0.6770 0.4096 0.052 Uiso 0.714(5) 1 calc PR B 1
C43 C 0.0691(3) 0.7390(2) 0.47855(13) 0.0480(14) Uani 0.714(5) 1 d PDU B 1
H43A H 0.1115 0.7055 0.4832 0.072 Uiso 0.714(5) 1 calc PR B 1
H43B H 0.0423 0.7473 0.5047 0.072 Uiso 0.714(5) 1 calc PR B 1
H43C H 0.0886 0.7854 0.4680 0.072 Uiso 0.714(5) 1 calc PR B 1
C44 C -0.0543(3) 0.7510(3) 0.4414(2) 0.0636(19) Uani 0.714(5) 1 d PDU B 1
H44A H -0.0803 0.7543 0.4682 0.095 Uiso 0.714(5) 1 calc PR B 1
H44B H -0.0889 0.7302 0.4208 0.095 Uiso 0.714(5) 1 calc PR B 1
H44C H -0.0385 0.7996 0.4325 0.095 Uiso 0.714(5) 1 calc PR B 1
C42' C 0.0915(4) 0.7190(6) 0.4448(4) 0.048(3) Uani 0.286(5) 1 d PDU B 2
H42D H 0.1007 0.7663 0.4317 0.071 Uiso 0.286(5) 1 calc PR B 2
H42E H 0.1175 0.6808 0.4291 0.071 Uiso 0.286(5) 1 calc PR B 2
H42F H 0.1110 0.7198 0.4733 0.071 Uiso 0.286(5) 1 calc PR B 2
C43' C -0.0344(6) 0.7614(6) 0.4711(3) 0.048(3) Uani 0.286(5) 1 d PDU B 2
H43D H -0.0197 0.7583 0.5003 0.073 Uiso 0.286(5) 1 calc PR B 2
H43E H -0.0887 0.7510 0.4684 0.073 Uiso 0.286(5) 1 calc PR B 2
H43F H -0.0239 0.8104 0.4607 0.073 Uiso 0.286(5) 1 calc PR B 2
C44' C -0.0239(6) 0.7116(6) 0.4004(2) 0.049(4) Uani 0.286(5) 1 d PDU B 2
H44D H -0.0146 0.7607 0.3896 0.074 Uiso 0.286(5) 1 calc PR B 2
H44E H -0.0787 0.7028 0.4019 0.074 Uiso 0.286(5) 1 calc PR B 2
H44F H -0.0005 0.6757 0.3819 0.074 Uiso 0.286(5) 1 calc PR B 2
C45 C -0.1218(2) 0.53759(15) 0.54833(8) 0.0380(8) Uani 1 1 d D . .
C46 C -0.1392(4) 0.4584(3) 0.55943(18) 0.053(2) Uani 0.657(9) 1 d PDU C 1
H46A H -0.1685 0.4568 0.5852 0.080 Uiso 0.657(9) 1 calc PR C 1
H46B H -0.0915 0.4317 0.5631 0.080 Uiso 0.657(9) 1 calc PR C 1
H46C H -0.1687 0.4360 0.5371 0.080 Uiso 0.657(9) 1 calc PR C 1
C47 C -0.2032(3) 0.5727(4) 0.54048(17) 0.0495(17) Uani 0.657(9) 1 d PDU C 1
H47A H -0.2285 0.5469 0.5178 0.074 Uiso 0.657(9) 1 calc PR C 1
H47B H -0.1973 0.6241 0.5331 0.074 Uiso 0.657(9) 1 calc PR C 1
H47C H -0.2338 0.5686 0.5657 0.074 Uiso 0.657(9) 1 calc PR C 1
C48 C -0.0869(4) 0.5768(4) 0.58403(18) 0.056(2) Uani 0.657(9) 1 d PDU C 1
H48A H -0.0849 0.6290 0.5780 0.085 Uiso 0.657(9) 1 calc PR C 1
H48B H -0.0353 0.5585 0.5886 0.085 Uiso 0.657(9) 1 calc PR C 1
H48C H -0.1174 0.5686 0.6090 0.085 Uiso 0.657(9) 1 calc PR C 1
C46' C -0.0831(7) 0.4730(4) 0.5728(3) 0.046(3) Uani 0.343(9) 1 d PDU C 2
H46D H -0.1091 0.4661 0.5994 0.069 Uiso 0.343(9) 1 calc PR C 2
H46E H -0.0296 0.4845 0.5778 0.069 Uiso 0.343(9) 1 calc PR C 2
H46F H -0.0868 0.4282 0.5564 0.069 Uiso 0.343(9) 1 calc PR C 2
C47' C -0.1986(4) 0.5223(7) 0.5381(3) 0.057(4) Uani 0.343(9) 1 d PDU C 2
H47D H -0.2272 0.5123 0.5635 0.085 Uiso 0.343(9) 1 calc PR C 2
H47E H -0.2007 0.4798 0.5198 0.085 Uiso 0.343(9) 1 calc PR C 2
H47F H -0.2208 0.5644 0.5240 0.085 Uiso 0.343(9) 1 calc PR C 2
C48' C -0.1115(6) 0.6037(4) 0.5777(3) 0.026(2) Uani 0.343(9) 1 d PDU C 2
H48D H -0.1319 0.6475 0.5644 0.039 Uiso 0.343(9) 1 calc PR C 2
H48E H -0.0574 0.6107 0.5835 0.039 Uiso 0.343(9) 1 calc PR C 2
H48F H -0.1386 0.5947 0.6037 0.039 Uiso 0.343(9) 1 calc PR C 2
C49 C 0.21926(14) 0.40623(13) 0.45782(7) 0.0205(5) Uani 1 1 d . . .
C50 C 0.24358(16) 0.37616(15) 0.49985(8) 0.0294(6) Uani 1 1 d . . .
H50 H 0.2979 0.3896 0.5046 0.035 Uiso 1 1 calc R . .
C51 C 0.2370(2) 0.29324(17) 0.50033(10) 0.0466(9) Uani 1 1 d . . .
H51A H 0.1838 0.2792 0.4966 0.070 Uiso 1 1 calc R . .
H51B H 0.2555 0.2745 0.5269 0.070 Uiso 1 1 calc R . .
H51C H 0.2675 0.2728 0.4778 0.070 Uiso 1 1 calc R . .
C52 C 0.19514(17) 0.4105(2) 0.53443(8) 0.0383(8) Uani 1 1 d . . .
H52A H 0.1411 0.4006 0.5282 0.046 Uiso 1 1 calc R . .
H52B H 0.2073 0.3853 0.5607 0.046 Uiso 1 1 calc R . .
C53 C 0.2038(2) 0.4906(2) 0.54137(8) 0.0413(8) Uani 1 1 d . . .
C54 C 0.1407(2) 0.5367(3) 0.54050(11) 0.0582(11) Uani 1 1 d . . .
H54 H 0.0924 0.5172 0.5336 0.070 Uiso 1 1 calc R . .
C55 C 0.1470(4) 0.6077(3) 0.54917(13) 0.0808(15) Uani 1 1 d . . .
H55 H 0.1029 0.6374 0.5491 0.097 Uiso 1 1 calc R . .
C56 C 0.2155(4) 0.6380(3) 0.55812(11) 0.0782(16) Uani 1 1 d . . .
H56 H 0.2192 0.6885 0.5639 0.094 Uiso 1 1 calc R . .
C57 C 0.2804(3) 0.5943(2) 0.55868(10) 0.0647(12) Uani 1 1 d . . .
H57 H 0.3286 0.6151 0.5646 0.078 Uiso 1 1 calc R . .
C58 C 0.2744(2) 0.5204(2) 0.55056(9) 0.0481(9) Uani 1 1 d . . .
H58 H 0.3183 0.4904 0.5513 0.058 Uiso 1 1 calc R . .
C59 C 0.26141(17) 0.60787(14) 0.45132(7) 0.0244(6) Uani 1 1 d . . .
H59A H 0.2958 0.5731 0.4653 0.029 Uiso 1 1 calc R . .
H59B H 0.2095 0.6019 0.4626 0.029 Uiso 1 1 calc R . .
C60 C 0.28908(18) 0.68566(15) 0.45650(8) 0.0315(7) Uani 1 1 d . . .
H60A H 0.2533 0.7142 0.4737 0.038 Uiso 1 1 calc R . .
H60B H 0.3398 0.6867 0.4697 0.038 Uiso 1 1 calc R . .
C61 C 0.27975(13) 0.65783(12) 0.38900(7) 0.0173(5) Uani 1 1 d . . .
C62 C 0.28795(14) 0.67068(12) 0.34405(7) 0.0173(5) Uani 1 1 d . . .
C63 C 0.22383(15) 0.68328(13) 0.31979(8) 0.0226(5) Uani 1 1 d . . .
H63 H 0.1751 0.6844 0.3323 0.027 Uiso 1 1 calc R . .
C64 C 0.23093(16) 0.69417(14) 0.27734(8) 0.0255(6) Uani 1 1 d . . .
H64 H 0.1872 0.7037 0.2610 0.031 Uiso 1 1 calc R . .
C65 C 0.30193(15) 0.69113(14) 0.25876(8) 0.0231(6) Uani 1 1 d . . .
H65 H 0.3068 0.6986 0.2298 0.028 Uiso 1 1 calc R . .
C66 C 0.36598(14) 0.67712(12) 0.28264(7) 0.0180(5) Uani 1 1 d . . .
C67 C 0.44758(14) 0.67031(14) 0.26885(7) 0.0200(5) Uani 1 1 d . . .
H67A H 0.4666 0.7172 0.2579 0.024 Uiso 1 1 calc R . .
H67B H 0.4529 0.6326 0.2472 0.024 Uiso 1 1 calc R . .
C68 C 0.49121(14) 0.64830(13) 0.30862(7) 0.0195(5) Uani 1 1 d . . .
H68A H 0.5378 0.6779 0.3116 0.023 Uiso 1 1 calc R . .
H68B H 0.5059 0.5964 0.3074 0.023 Uiso 1 1 calc R . .
C69 C 0.43688(13) 0.66195(13) 0.34581(7) 0.0166(5) Uani 1 1 d . . .
C70 C 0.35928(13) 0.66781(12) 0.32544(7) 0.0162(5) Uani 1 1 d . . .
C71 C 0.45638(15) 0.73616(13) 0.36684(8) 0.0217(5) Uani 1 1 d . . .
H71A H 0.4783 0.7704 0.3464 0.026 Uiso 1 1 calc R . .
H71B H 0.4104 0.7584 0.3791 0.026 Uiso 1 1 calc R . .
C72 C 0.51414(16) 0.71796(14) 0.40051(8) 0.0253(6) Uani 1 1 d . . .
H72A H 0.5666 0.7198 0.3896 0.030 Uiso 1 1 calc R . .
H72B H 0.5097 0.7517 0.4243 0.030 Uiso 1 1 calc R . .
C73 C 0.49228(14) 0.64149(13) 0.41269(8) 0.0197(5) Uani 1 1 d . . .
C74 C 0.51008(15) 0.60605(14) 0.44939(8) 0.0228(6) Uani 1 1 d . . .
H74 H 0.5415 0.6289 0.4694 0.027 Uiso 1 1 calc R . .
C75 C 0.48159(15) 0.53718(14) 0.45652(7) 0.0217(5) Uani 1 1 d . . .
H75 H 0.4918 0.5131 0.4819 0.026 Uiso 1 1 calc R . .
C76 C 0.43800(13) 0.50340(14) 0.42635(6) 0.0167(4) Uani 1 1 d . . .
H76 H 0.4178 0.4565 0.4319 0.020 Uiso 1 1 calc R . .
C77 C 0.42264(12) 0.53615(12) 0.38783(7) 0.0138(4) Uani 1 1 d . . .
C78 C 0.44834(12) 0.60822(11) 0.38159(8) 0.0155(4) Uani 1 1 d . . .
C79 C 0.37490(13) 0.49340(12) 0.30101(6) 0.0149(4) Uani 1 1 d . . .
H79 H 0.3835 0.5471 0.3027 0.018 Uiso 1 1 calc R . .
C80 C 0.44869(14) 0.47841(12) 0.28744(7) 0.0173(5) Uani 1 1 d . . .
H80 H 0.4883 0.4736 0.3072 0.021 Uiso 1 1 calc R . .
C81 C 0.46494(15) 0.47044(13) 0.24553(7) 0.0194(5) Uani 1 1 d . D .
C82 C 0.40423(15) 0.47603(13) 0.21788(7) 0.0223(6) Uani 1 1 d . . .
H82 H 0.4143 0.4706 0.1891 0.027 Uiso 1 1 calc R . .
C83 C 0.32975(14) 0.48910(13) 0.23015(7) 0.0193(5) Uani 1 1 d . . .
C84 C 0.31604(13) 0.49937(14) 0.27243(6) 0.0176(4) Uani 1 1 d . . .
H84 H 0.2662 0.5105 0.2817 0.021 Uiso 1 1 calc R . .
C85 C 0.26556(16) 0.48918(16) 0.19809(7) 0.0285(6) Uani 1 1 d . . .
C86 C 0.18881(16) 0.5091(2) 0.21687(9) 0.0419(8) Uani 1 1 d . . .
H86A H 0.1739 0.4719 0.2370 0.063 Uiso 1 1 calc R . .
H86B H 0.1506 0.5119 0.1949 0.063 Uiso 1 1 calc R . .
H86C H 0.1927 0.5564 0.2308 0.063 Uiso 1 1 calc R . .
C87 C 0.2600(2) 0.41223(19) 0.17921(9) 0.0443(8) Uani 1 1 d . . .
H87A H 0.2464 0.3773 0.2009 0.066 Uiso 1 1 calc R . .
H87B H 0.3090 0.3987 0.1671 0.066 Uiso 1 1 calc R . .
H87C H 0.2209 0.4118 0.1576 0.066 Uiso 1 1 calc R . .
C88 C 0.28360(19) 0.54323(18) 0.16313(9) 0.0408(8) Uani 1 1 d . . .
H88A H 0.2426 0.5424 0.1426 0.061 Uiso 1 1 calc R . .
H88B H 0.3314 0.5294 0.1498 0.061 Uiso 1 1 calc R . .
H88C H 0.2883 0.5923 0.1747 0.061 Uiso 1 1 calc R . .
C89 C 0.54514(16) 0.45120(14) 0.23060(8) 0.0266(6) Uani 1 1 d D . .
C90 C 0.6067(4) 0.4867(3) 0.25797(19) 0.0353(15) Uani 0.639(11) 1 d PDU D 1
H90A H 0.6029 0.4675 0.2862 0.053 Uiso 0.639(11) 1 calc PR D 1
H90B H 0.5993 0.5395 0.2584 0.053 Uiso 0.639(11) 1 calc PR D 1
H90C H 0.6570 0.4755 0.2466 0.053 Uiso 0.639(11) 1 calc PR D 1
C91 C 0.5540(4) 0.3680(2) 0.2366(3) 0.050(2) Uani 0.639(11) 1 d PDU D 1
H91A H 0.5178 0.3425 0.2188 0.075 Uiso 0.639(11) 1 calc PR D 1
H91B H 0.5441 0.3555 0.2656 0.075 Uiso 0.639(11) 1 calc PR D 1
H91C H 0.6058 0.3534 0.2293 0.075 Uiso 0.639(11) 1 calc PR D 1
C92 C 0.5603(4) 0.4698(5) 0.18637(15) 0.055(2) Uani 0.639(11) 1 d PDU D 1
H92A H 0.6136 0.4598 0.1799 0.082 Uiso 0.639(11) 1 calc PR D 1
H92B H 0.5496 0.5215 0.1818 0.082 Uiso 0.639(11) 1 calc PR D 1
H92C H 0.5276 0.4404 0.1684 0.082 Uiso 0.639(11) 1 calc PR D 1
C90' C 0.6050(8) 0.4537(8) 0.2628(3) 0.059(4) Uani 0.361(11) 1 d PDU D 2
H90D H 0.5979 0.4132 0.2821 0.088 Uiso 0.361(11) 1 calc PR D 2
H90E H 0.6017 0.4999 0.2778 0.088 Uiso 0.361(11) 1 calc PR D 2
H90F H 0.6549 0.4497 0.2496 0.088 Uiso 0.361(11) 1 calc PR D 2
C91' C 0.5414(5) 0.3788(4) 0.2082(4) 0.041(3) Uani 0.361(11) 1 d PDU D 2
H91D H 0.5082 0.3832 0.1840 0.061 Uiso 0.361(11) 1 calc PR D 2
H91E H 0.5211 0.3416 0.2270 0.061 Uiso 0.361(11) 1 calc PR D 2
H91F H 0.5924 0.3647 0.1992 0.061 Uiso 0.361(11) 1 calc PR D 2
C92' C 0.5653(6) 0.5093(5) 0.1964(3) 0.043(3) Uani 0.361(11) 1 d PDU D 2
H92D H 0.6172 0.5011 0.1865 0.064 Uiso 0.361(11) 1 calc PR D 2
H92E H 0.5615 0.5583 0.2082 0.064 Uiso 0.361(11) 1 calc PR D 2
H92F H 0.5298 0.5047 0.1732 0.064 Uiso 0.361(11) 1 calc PR D 2
C93 C 0.38718(14) 0.38774(12) 0.35807(7) 0.0145(4) Uani 1 1 d . . .
C94 C 0.33900(13) 0.34076(13) 0.33623(7) 0.0151(5) Uani 1 1 d . . .
H94 H 0.2912 0.3583 0.3270 0.018 Uiso 1 1 calc R . .
C95 C 0.35927(14) 0.26939(13) 0.32778(7) 0.0171(5) Uani 1 1 d . . .
C96 C 0.42938(14) 0.24557(13) 0.34231(8) 0.0190(5) Uani 1 1 d . . .
H96 H 0.4445 0.1970 0.3365 0.023 Uiso 1 1 calc R . .
C97 C 0.47841(13) 0.28962(13) 0.36500(7) 0.0170(5) Uani 1 1 d . . .
C98 C 0.45704(13) 0.36178(12) 0.37210(7) 0.0159(5) Uani 1 1 d . . .
H98 H 0.4904 0.3934 0.3866 0.019 Uiso 1 1 calc R . .
C99 C 0.30801(14) 0.21866(14) 0.30283(8) 0.0225(5) Uani 1 1 d . . .
C100 C 0.23305(15) 0.25469(14) 0.29143(8) 0.0259(6) Uani 1 1 d . . .
H10C H 0.2075 0.2714 0.3167 0.039 Uiso 1 1 calc R . .
H10D H 0.2006 0.2195 0.2770 0.039 Uiso 1 1 calc R . .
H10E H 0.2428 0.2964 0.2733 0.039 Uiso 1 1 calc R . .
C101 C 0.34883(16) 0.19734(17) 0.26226(9) 0.0314(6) Uani 1 1 d . . .
H10F H 0.3596 0.2412 0.2461 0.047 Uiso 1 1 calc R . .
H10G H 0.3162 0.1647 0.2461 0.047 Uiso 1 1 calc R . .
H10H H 0.3965 0.1725 0.2689 0.047 Uiso 1 1 calc R . .
C102 C 0.29198(17) 0.14971(15) 0.32857(9) 0.0311(6) Uani 1 1 d . . .
H10I H 0.3397 0.1240 0.3339 0.047 Uiso 1 1 calc R . .
H10J H 0.2574 0.1178 0.3132 0.047 Uiso 1 1 calc R . .
H10K H 0.2686 0.1635 0.3550 0.047 Uiso 1 1 calc R . .
C103 C 0.55391(13) 0.25769(13) 0.38040(8) 0.0225(5) Uani 1 1 d . . .
C104 C 0.60359(15) 0.23868(18) 0.34288(9) 0.0338(7) Uani 1 1 d . . .
H10L H 0.6145 0.2830 0.3271 0.051 Uiso 1 1 calc R . .
H10M H 0.5767 0.2039 0.3252 0.051 Uiso 1 1 calc R . .
H10N H 0.6513 0.2170 0.3524 0.051 Uiso 1 1 calc R . .
C105 C 0.53733(19) 0.18754(17) 0.40472(10) 0.0405(8) Uani 1 1 d . . .
H10O H 0.5851 0.1670 0.4150 0.061 Uiso 1 1 calc R . .
H10P H 0.5124 0.1523 0.3865 0.061 Uiso 1 1 calc R . .
H10Q H 0.5040 0.1987 0.4282 0.061 Uiso 1 1 calc R . .
C106 C 0.59733(16) 0.31023(17) 0.40829(9) 0.0340(7) Uani 1 1 d . . .
H10R H 0.5648 0.3251 0.4314 0.051 Uiso 1 1 calc R . .
H10S H 0.6123 0.3532 0.3923 0.051 Uiso 1 1 calc R . .
H10T H 0.6428 0.2861 0.4191 0.051 Uiso 1 1 calc R . .
S1 S 0.05707(5) 0.98384(4) 0.41925(2) 0.03442(17) Uani 1 1 d . . .
F1 F -0.07164(13) 0.94887(16) 0.38427(9) 0.0950(9) Uani 1 1 d . . .
F2 F 0.02726(16) 0.91516(18) 0.35125(8) 0.0980(9) Uani 1 1 d . . .
F3 F -0.00679(14) 1.02749(17) 0.35100(7) 0.0904(9) Uani 1 1 d . . .
O5 O 0.12814(12) 1.00665(12) 0.40140(6) 0.0416(5) Uani 1 1 d . . .
O6 O 0.01660(15) 1.04121(12) 0.44042(7) 0.0479(6) Uani 1 1 d . . .
O7 O 0.05791(19) 0.91583(13) 0.43999(8) 0.0690(8) Uani 1 1 d . . .
C107 C -0.0018(2) 0.9688(2) 0.37423(11) 0.0551(10) Uani 1 1 d . . .
O8 O 0.23127(18) 0.94841(14) 0.33918(10) 0.0731(8) Uani 1 1 d . . .
H8 H 0.2004 0.9679 0.3556 0.110 Uiso 1 1 calc R . .
C108 C 0.2265(2) 0.87209(19) 0.34284(13) 0.0585(10) Uani 1 1 d . . .
H10U H 0.2407 0.8576 0.3710 0.088 Uiso 1 1 calc R . .
H10V H 0.2611 0.8493 0.3229 0.088 Uiso 1 1 calc R . .
H10W H 0.1744 0.8564 0.3371 0.088 Uiso 1 1 calc R . .
O9 O 0.1023(2) 0.14207(17) 0.48808(9) 0.0802(10) Uani 1 1 d . . .
H9 H 0.0742 0.1194 0.4715 0.120 Uiso 1 1 calc R . .
C109 C 0.1665(3) 0.1028(2) 0.49512(15) 0.0779(14) Uani 1 1 d . . .
H0C H 0.1958 0.1256 0.5174 0.117 Uiso 1 1 calc R . .
H0D H 0.1971 0.1013 0.4698 0.117 Uiso 1 1 calc R . .
H0E H 0.1527 0.0532 0.5032 0.117 Uiso 1 1 calc R . .
H11A H 0.1401(8) 0.5073(11) 0.3915(9) 0.042(8) Uiso 1 1 d D . .
H11B H 0.2027(10) 0.4164(13) 0.3599(10) 0.072(11) Uiso 1 1 d D . .
H11C H 0.0888(15) 0.4423(14) 0.3385(4) 0.030(8) Uiso 1 1 d D . .
H11D H 0.2098(19) 0.5318(16) 0.3373(6) 0.053(10) Uiso 1 1 d D . .

loop_
_atom_site_aniso_label
_atom_site_aniso_U_11
_atom_site_aniso_U_22
_atom_site_aniso_U_33
_atom_site_aniso_U_23
_atom_site_aniso_U_13
_atom_site_aniso_U_12
Ir1 0.01048(4) 0.01377(4) 0.01262(4) 0.00072(4) 0.00019(4) 0.00023(3)
Ir2 0.01174(4) 0.01399(4) 0.01317(4) 0.00094(4) 0.00139(3) -0.00064(4)
P1 0.0117(3) 0.0130(3) 0.0131(3) 0.0008(2) 0.0004(2) 0.0005(2)
P2 0.0118(3) 0.0137(3) 0.0122(3) 0.0001(2) 0.0002(2) -0.0017(2)
O1 0.0236(9) 0.0157(8) 0.0240(9) -0.0020(7) -0.0007(8) -0.0011(7)
O2 0.0351(11) 0.0186(9) 0.0212(9) -0.0053(7) 0.0042(8) -0.0055(8)
O3 0.0159(9) 0.0247(9) 0.0165(8) 0.0064(7) -0.0024(7) -0.0043(7)
O4 0.0179(8) 0.0224(9) 0.0194(8) 0.0055(7) -0.0012(7) -0.0052(7)
N1 0.0133(10) 0.0162(9) 0.0157(10) 0.0004(7) 0.0019(7) 0.0013(7)
N2 0.0157(9) 0.0182(10) 0.0143(9) -0.0028(7) 0.0033(8) -0.0002(8)
C1 0.0218(13) 0.0180(12) 0.0218(12) 0.0026(9) -0.0012(10) 0.0044(10)
C2 0.0245(13) 0.0184(11) 0.0286(13) 0.0059(11) -0.0024(12) 0.0008(9)
C3 0.0142(12) 0.0164(11) 0.0172(11) 0.0007(9) 0.0071(9) 0.0018(9)
C4 0.0204(13) 0.0155(12) 0.0187(12) -0.0061(9) -0.0033(10) -0.0010(10)
C5 0.0317(15) 0.0232(13) 0.0188(12) -0.0014(10) 0.0001(11) -0.0027(11)
C6 0.051(2) 0.0282(15) 0.0193(13) 0.0007(11) -0.0050(13) -0.0033(14)
C7 0.052(2) 0.0272(15) 0.0268(14) -0.0010(11) -0.0222(14) 0.0046(14)
C8 0.0282(15) 0.0251(13) 0.0315(14) -0.0082(11) -0.0138(12) 0.0009(12)
C9 0.0267(15) 0.0375(17) 0.0486(19) -0.0110(14) -0.0170(14) 0.0052(13)
C10 0.0160(13) 0.0362(16) 0.0445(17) -0.0141(14) -0.0063(12) 0.0002(12)
C11 0.0159(13) 0.0229(12) 0.0283(13) -0.0072(10) 0.0006(11) -0.0034(10)
C12 0.0231(13) 0.0171(12) 0.0185(12) -0.0060(9) -0.0056(10) -0.0008(10)
C13 0.0202(14) 0.0286(14) 0.0364(15) -0.0108(12) 0.0010(12) -0.0085(11)
C14 0.0331(15) 0.0273(14) 0.0408(17) -0.0059(12) 0.0081(13) -0.0141(12)
C15 0.0197(14) 0.0240(13) 0.0291(13) -0.0042(10) 0.0104(11) -0.0085(11)
C16 0.0329(16) 0.0202(13) 0.0328(15) 0.0073(11) 0.0135(13) -0.0036(12)
C17 0.0302(15) 0.0244(13) 0.0202(13) 0.0044(10) 0.0047(11) 0.0022(12)
C18 0.0178(13) 0.0187(12) 0.0220(12) -0.0004(10) 0.0038(10) 0.0020(10)
C19 0.0121(11) 0.0169(12) 0.0190(11) -0.0006(9) 0.0036(9) 0.0008(9)
C20 0.0138(12) 0.0196(12) 0.0232(12) -0.0027(10) 0.0050(10) -0.0009(10)
C21 0.0181(12) 0.0128(11) 0.0185(12) -0.0030(8) -0.0043(9) -0.0006(9)
C22 0.0167(10) 0.0217(11) 0.0202(10) 0.0014(12) 0.0009(10) -0.0005(10)
C23 0.0147(13) 0.0267(14) 0.0290(14) -0.0009(11) -0.0026(11) 0.0051(11)
C24 0.0200(13) 0.0247(13) 0.0316(14) 0.0047(12) -0.0037(11) 0.0081(11)
C25 0.0178(13) 0.0211(13) 0.0251(13) 0.0056(10) -0.0032(10) 0.0020(10)
C26 0.0131(11) 0.0205(13) 0.0201(11) -0.0017(9) -0.0002(9) 0.0021(10)
C27 0.0180(12) 0.0349(14) 0.0351(14) 0.0036(13) 0.0004(14) 0.0090(11)
C28 0.0193(18) 0.045(2) 0.053(3) 0.000(2) 0.0127(18) 0.0078(18)
C29 0.019(2) 0.049(3) 0.040(2) 0.005(2) 0.0006(18) 0.017(2)
C30 0.033(2) 0.063(3) 0.038(2) -0.017(2) -0.002(2) 0.016(2)
C28' 0.023(5) 0.056(7) 0.038(5) 0.010(5) 0.002(4) 0.009(4)
C29' 0.035(6) 0.076(8) 0.054(7) 0.000(6) -0.003(5) 0.006(6)
C30' 0.036(6) 0.060(7) 0.057(7) -0.015(5) 0.007(5) 0.009(5)
C31 0.0282(15) 0.0327(16) 0.0289(14) 0.0138(12) -0.0020(12) 0.0059(12)
C32 0.049(2) 0.0308(16) 0.0416(18) 0.0155(13) -0.0074(15) -0.0016(14)
C33 0.0301(16) 0.0498(19) 0.0375(16) 0.0239(15) 0.0073(13) 0.0009(15)
C34 0.0428(17) 0.0382(16) 0.0274(13) 0.0124(13) -0.0044(14) 0.0026(16)
C35 0.0131(11) 0.0202(11) 0.0157(10) 0.0007(10) -0.0020(8) 0.0048(11)
C36 0.0215(13) 0.0197(13) 0.0173(11) -0.0007(9) 0.0021(10) 0.0003(10)
C37 0.0388(17) 0.0183(13) 0.0224(13) -0.0008(10) 0.0007(12) -0.0007(12)
C38 0.054(2) 0.0242(15) 0.0204(14) -0.0056(11) 0.0078(13) 0.0047(14)
C39 0.0389(17) 0.0240(13) 0.0174(12) -0.0022(10) 0.0094(12) 0.0066(12)
C40 0.0238(13) 0.0189(13) 0.0188(11) 0.0015(9) 0.0004(10) 0.0029(10)
C41 0.060(2) 0.0156(13) 0.0259(14) -0.0014(10) 0.0128(14) 0.0016(13)
C42 0.050(3) 0.021(2) 0.033(2) -0.0001(16) 0.014(2) -0.0054(18)
C43 0.074(4) 0.031(2) 0.039(3) -0.0030(19) 0.003(2) -0.017(2)
C44 0.050(3) 0.031(3) 0.109(5) 0.033(3) 0.029(3) 0.014(2)
C42' 0.040(6) 0.033(5) 0.070(7) 0.011(5) 0.004(5) -0.001(5)
C43' 0.074(8) 0.026(5) 0.046(6) 0.006(5) 0.004(6) 0.002(5)
C44' 0.080(8) 0.028(5) 0.040(6) 0.010(4) -0.010(6) -0.008(5)
C45 0.059(2) 0.0282(15) 0.0271(14) -0.0023(11) 0.0211(15) -0.0007(15)
C46 0.070(5) 0.049(3) 0.042(3) 0.008(2) 0.029(3) 0.007(3)
C47 0.050(3) 0.054(4) 0.044(3) 0.008(3) 0.020(2) 0.002(3)
C48 0.059(4) 0.083(5) 0.027(3) -0.010(3) 0.008(3) -0.008(4)
C46' 0.082(7) 0.031(5) 0.024(4) 0.001(3) 0.028(5) 0.007(5)
C47' 0.048(6) 0.084(8) 0.039(5) -0.011(5) 0.018(5) -0.025(6)
C48' 0.034(5) 0.026(4) 0.019(4) -0.002(3) 0.005(4) 0.006(4)
C49 0.0180(13) 0.0232(13) 0.0202(12) 0.0032(10) -0.0037(10) -0.0027(10)
C50 0.0222(14) 0.0374(15) 0.0286(14) 0.0154(11) -0.0115(12) -0.0109(12)
C51 0.0460(19) 0.0432(18) 0.0507(19) 0.0233(15) -0.0281(17) -0.0148(16)
C52 0.0287(15) 0.071(2) 0.0156(13) 0.0140(14) -0.0063(11) -0.0147(16)
C53 0.0501(19) 0.061(2) 0.0125(12) 0.0054(14) 0.0007(12) -0.0014(19)
C54 0.054(2) 0.088(3) 0.0335(18) 0.0064(19) 0.0116(17) 0.008(2)
C55 0.112(5) 0.085(4) 0.045(2) -0.008(2) 0.017(3) 0.024(3)
C56 0.155(5) 0.053(3) 0.0259(19) -0.0031(17) 0.006(3) 0.014(3)
C57 0.109(4) 0.061(3) 0.0242(16) 0.0016(16) -0.017(2) -0.018(3)
C58 0.061(2) 0.061(2) 0.0223(14) 0.0102(14) -0.0158(15) -0.0125(19)
C59 0.0305(14) 0.0265(13) 0.0162(12) -0.0023(9) 0.0049(11) -0.0018(12)
C60 0.0438(18) 0.0308(15) 0.0199(13) -0.0064(11) 0.0036(12) -0.0086(13)
C61 0.0144(12) 0.0166(11) 0.0209(12) -0.0026(9) 0.0028(9) 0.0011(9)
C62 0.0204(12) 0.0108(11) 0.0205(12) 0.0007(9) 0.0028(10) -0.0007(9)
C63 0.0204(14) 0.0205(13) 0.0271(13) 0.0052(10) 0.0020(11) 0.0003(10)
C64 0.0221(13) 0.0274(14) 0.0270(13) 0.0070(10) -0.0055(11) 0.0026(12)
C65 0.0271(14) 0.0220(13) 0.0200(13) 0.0049(10) -0.0007(11) -0.0006(11)
C66 0.0211(13) 0.0122(11) 0.0207(12) 0.0032(9) 0.0029(10) 0.0003(9)
C67 0.0226(13) 0.0195(12) 0.0177(12) 0.0036(9) 0.0056(10) 0.0010(10)
C68 0.0185(13) 0.0181(12) 0.0220(12) -0.0002(9) 0.0053(10) -0.0015(10)
C69 0.0164(12) 0.0132(11) 0.0203(12) -0.0011(9) -0.0003(10) -0.0027(9)
C70 0.0177(12) 0.0100(10) 0.0209(12) -0.0003(9) 0.0007(10) 0.0008(9)
C71 0.0224(13) 0.0156(12) 0.0271(13) -0.0023(9) 0.0017(11) -0.0039(10)
C72 0.0255(14) 0.0203(13) 0.0300(14) -0.0063(10) -0.0028(12) -0.0046(11)
C73 0.0185(13) 0.0196(12) 0.0211(12) -0.0045(9) 0.0009(10) -0.0030(10)
C74 0.0210(13) 0.0256(13) 0.0218(13) -0.0067(10) -0.0074(11) -0.0012(11)
C75 0.0253(14) 0.0252(13) 0.0145(12) -0.0025(10) -0.0027(10) 0.0045(11)
C76 0.0158(11) 0.0182(11) 0.0161(10) -0.0002(10) 0.0009(9) -0.0004(11)
C77 0.0105(10) 0.0163(11) 0.0147(11) -0.0017(9) 0.0021(9) 0.0030(8)
C78 0.0113(10) 0.0168(10) 0.0186(11) -0.0019(10) 0.0030(11) 0.0005(8)
C79 0.0198(12) 0.0087(10) 0.0164(10) -0.0011(9) 0.0020(9) -0.0022(10)
C80 0.0200(12) 0.0160(11) 0.0158(11) 0.0009(8) 0.0002(10) -0.0034(9)
C81 0.0239(13) 0.0163(11) 0.0180(12) -0.0004(9) 0.0048(10) -0.0030(10)
C82 0.0304(15) 0.0225(12) 0.0142(11) -0.0011(9) 0.0021(10) -0.0011(11)
C83 0.0243(13) 0.0173(12) 0.0162(11) -0.0005(9) -0.0019(10) 0.0017(10)
C84 0.0182(11) 0.0188(11) 0.0158(10) 0.0002(10) 0.0012(9) 0.0003(11)
C85 0.0329(14) 0.0360(16) 0.0166(11) -0.0011(11) -0.0079(11) 0.0044(14)
C86 0.0257(15) 0.070(2) 0.0303(15) -0.0018(16) -0.0109(12) 0.0064(17)
C87 0.050(2) 0.0499(19) 0.0325(15) -0.0127(14) -0.0200(15) 0.0002(18)
C88 0.0436(19) 0.053(2) 0.0258(15) 0.0088(13) -0.0073(14) 0.0104(15)
C89 0.0256(15) 0.0304(15) 0.0239(13) -0.0050(11) 0.0103(12) -0.0004(12)
C90 0.019(2) 0.042(3) 0.045(3) -0.012(3) 0.007(2) 0.010(3)
C91 0.042(3) 0.033(3) 0.074(5) -0.003(3) 0.019(3) 0.006(2)
C92 0.039(3) 0.094(6) 0.031(3) 0.009(3) 0.015(3) 0.011(4)
C90' 0.039(6) 0.085(8) 0.051(6) -0.017(6) 0.004(5) 0.025(7)
C91' 0.031(5) 0.028(4) 0.064(7) -0.010(4) 0.019(5) 0.006(4)
C92' 0.030(5) 0.041(6) 0.057(6) 0.004(5) 0.022(4) -0.002(4)
C93 0.0143(11) 0.0168(11) 0.0125(10) 0.0005(8) 0.0007(10) -0.0014(10)
C94 0.0122(11) 0.0163(11) 0.0169(11) 0.0000(9) 0.0004(9) 0.0003(9)
C95 0.0148(11) 0.0194(12) 0.0172(11) -0.0015(9) 0.0019(9) -0.0004(9)
C96 0.0179(13) 0.0159(12) 0.0231(12) -0.0025(9) 0.0025(10) 0.0042(10)
C97 0.0137(12) 0.0230(12) 0.0143(11) 0.0001(9) 0.0024(9) 0.0016(10)
C98 0.0146(11) 0.0205(11) 0.0126(11) -0.0001(8) -0.0006(9) -0.0017(9)
C99 0.0166(13) 0.0238(13) 0.0271(13) -0.0111(10) -0.0010(11) 0.0005(10)
C100 0.0203(13) 0.0254(13) 0.0321(14) -0.0102(11) -0.0063(12) 0.0010(12)
C101 0.0260(15) 0.0397(16) 0.0285(14) -0.0168(12) 0.0009(12) 0.0023(13)
C102 0.0257(15) 0.0232(14) 0.0444(17) -0.0052(12) -0.0033(13) -0.0024(12)
C103 0.0195(12) 0.0271(12) 0.0209(12) -0.0025(11) -0.0061(12) 0.0074(10)
C104 0.0162(14) 0.0528(18) 0.0326(15) -0.0157(13) -0.0021(12) 0.0100(13)
C105 0.0426(19) 0.0391(18) 0.0398(17) 0.0104(14) -0.0161(15) 0.0100(15)
C106 0.0249(16) 0.0476(18) 0.0294(14) -0.0139(13) -0.0141(12) 0.0106(13)
S1 0.0551(5) 0.0235(4) 0.0246(3) 0.0025(3) -0.0046(3) -0.0036(3)
F1 0.0501(13) 0.144(2) 0.0915(18) -0.0180(19) -0.0014(15) -0.0440(14)
F2 0.0913(19) 0.144(3) 0.0589(15) -0.0618(17) -0.0117(14) -0.0096(19)
F3 0.0659(16) 0.149(3) 0.0564(14) 0.0471(16) -0.0248(13) -0.0087(16)
O5 0.0375(12) 0.0371(11) 0.0501(12) -0.0014(10) -0.0049(10) -0.0005(10)
O6 0.0622(16) 0.0371(13) 0.0446(13) -0.0064(10) 0.0118(12) -0.0028(11)
O7 0.120(2) 0.0317(13) 0.0556(15) 0.0143(12) -0.0068(16) -0.0075(16)
C107 0.043(2) 0.084(3) 0.039(2) -0.0079(19) -0.0014(17) -0.0127(19)
O8 0.078(2) 0.0465(15) 0.095(2) 0.0030(14) 0.0328(18) 0.0063(15)
C108 0.064(3) 0.044(2) 0.068(3) -0.0101(18) -0.014(2) 0.0079(19)
O9 0.094(2) 0.072(2) 0.074(2) -0.0255(15) -0.0345(19) 0.0307(19)
C109 0.070(3) 0.066(3) 0.098(3) -0.037(3) -0.028(3) 0.031(2)

loop_
_atom_type_symbol
_atom_type_description
_atom_type_scat_dispersion_real
_atom_type_scat_dispersion_imag
_atom_type_scat_source
C C 0.0033 0.0016 'International Tables Vol C Tables 4.2.6.8 and 6.1.1.4'
H H 0.0000 0.0000 'International Tables Vol C Tables 4.2.6.8 and 6.1.1.4'
N N 0.0061 0.0033 'International Tables Vol C Tables 4.2.6.8 and 6.1.1.4'
O O 0.0106 0.0060 'International Tables Vol C Tables 4.2.6.8 and 6.1.1.4'
P P 0.1023 0.0942 'International Tables Vol C Tables 4.2.6.8 and 6.1.1.4'
S S 0.1246 0.1234 'International Tables Vol C Tables 4.2.6.8 and 6.1.1.4'
F F 0.0171 0.0103 'International Tables Vol C Tables 4.2.6.8 and 6.1.1.4'
Ir Ir -1.4442 7.9887 'International Tables Vol C Tables 4.2.6.8 and 6.1.1.4'

loop_
_geom_angle_atom_site_label_1
_geom_angle_atom_site_label_2
_geom_angle_atom_site_label_3
_geom_angle
N1 Ir1 O3 87.61(7)
N1 Ir1 P1 89.87(5)
O3 Ir1 P1 94.16(5)
N1 Ir1 Ir2 132.47(5)
O3 Ir1 Ir2 85.18(4)
P1 Ir1 Ir2 137.461(15)
N1 Ir1 H11A 174.1(6)
O3 Ir1 H11A 91.5(9)
P1 Ir1 H11A 96.0(6)
Ir2 Ir1 H11A 41.6(6)
N1 Ir1 H11B 93.3(7)
O3 Ir1 H11B 94.9(12)
P1 Ir1 H11B 170.5(12)
Ir2 Ir1 H11B 41.0(6)
H11A Ir1 H11B 81.0(12)
N1 Ir1 H11C 93.4(10)
O3 Ir1 H11C 176.9(10)
P1 Ir1 H11C 88.8(10)
Ir2 Ir1 H11C 92.0(10)
H11A Ir1 H11C 87.3(14)
H11B Ir1 H11C 82.1(16)
N2 Ir2 O4 87.05(7)
N2 Ir2 P2 91.60(6)
O4 Ir2 P2 92.16(5)
N2 Ir2 Ir1 131.53(5)
O4 Ir2 Ir1 85.44(4)
P2 Ir2 Ir1 136.446(15)
N2 Ir2 H11A 92.1(6)
O4 Ir2 H11A 93.7(9)
P2 Ir2 H11A 173.2(9)
Ir1 Ir2 H11A 41.0(6)
N2 Ir2 H11B 172.8(7)
O4 Ir2 H11B 93.0(12)
P2 Ir2 H11B 95.6(6)
Ir1 Ir2 H11B 41.4(6)
H11A Ir2 H11B 80.7(12)
N2 Ir2 H11D 93.7(12)
O4 Ir2 H11D 175.8(13)
P2 Ir2 H11D 91.9(13)
Ir1 Ir2 H11D 91.0(12)
H11A Ir2 H11D 82.2(16)
H11B Ir2 H11D 85.7(17)
C21 P1 C19 111.99(11)
C21 P1 C35 93.85(10)
C19 P1 C35 107.12(11)
C21 P1 Ir1 117.94(8)
C19 P1 Ir1 111.33(8)
C35 P1 Ir1 113.01(7)
C79 P2 C77 111.41(10)
C79 P2 C93 93.63(10)
C77 P2 C93 106.88(10)
C79 P2 Ir2 119.34(8)
C77 P2 Ir2 111.21(7)
C93 P2 Ir2 112.60(8)
C3 O1 C2 106.44(18)
C61 O2 C60 106.16(18)
C49 O3 Ir1 121.28(15)
C49 O4 Ir2 121.41(15)
C3 N1 C1 108.54(19)
C3 N1 Ir1 129.45(16)
C1 N1 Ir1 122.00(14)
C61 N2 C59 108.21(19)
C61 N2 Ir2 130.78(16)
C59 N2 Ir2 121.00(15)
N1 C1 C2 103.11(18)
N1 C1 H1A 111.1
C2 C1 H1A 111.1
N1 C1 H1B 111.1
C2 C1 H1B 111.1
H1A C1 H1B 109.1
O1 C2 C1 104.47(17)
O1 C2 H2A 110.9
C1 C2 H2A 110.9
O1 C2 H2B 110.9
C1 C2 H2B 110.9
H2A C2 H2B 108.9
N1 C3 O1 116.9(2)
N1 C3 C4 127.1(2)
O1 C3 C4 116.0(2)
C12 C4 C5 119.3(2)
C12 C4 C3 120.2(2)
C5 C4 C3 120.6(2)
C6 C5 C4 119.5(3)
C6 C5 H5 120.2
C4 C5 H5 120.2
C7 C6 C5 121.0(3)
C7 C6 H6 119.5
C5 C6 H6 119.5
C6 C7 C8 119.7(3)
C6 C7 H7 120.2
C8 C7 H7 120.2
C7 C8 C12 120.2(3)
C7 C8 C9 129.6(3)
C12 C8 C9 110.2(2)
C8 C9 C10 104.4(2)
C8 C9 H9A 110.9
C10 C9 H9A 110.9
C8 C9 H9B 110.9
C10 C9 H9B 110.9
H9A C9 H9B 108.9
C9 C10 C11 105.2(2)
C9 C10 H0A 110.7
C11 C10 H0A 110.7
C9 C10 H0B 110.7
C11 C10 H0B 110.7
H0A C10 H0B 108.8
C12 C11 C20 118.6(2)
C12 C11 C13 109.6(2)
C20 C11 C13 102.4(2)
C12 C11 C10 102.8(2)
C20 C11 C10 113.8(2)
C13 C11 C10 109.8(2)
C4 C12 C8 120.2(2)
C4 C12 C11 128.7(2)
C8 C12 C11 110.9(2)
C14 C13 C11 105.6(2)
C14 C13 H13A 110.6
C11 C13 H13A 110.6
C14 C13 H13B 110.6
C11 C13 H13B 110.6
H13A C13 H13B 108.8
C15 C14 C13 103.0(2)
C15 C14 H14A 111.2
C13 C14 H14A 111.2
C15 C14 H14B 111.2
C13 C14 H14B 111.2
H14A C14 H14B 109.1
C16 C15 C20 122.1(2)
C16 C15 C14 126.9(2)
C20 C15 C14 110.9(2)
C15 C16 C17 119.3(2)
C15 C16 H16 120.4
C17 C16 H16 120.4
C18 C17 C16 119.7(2)
C18 C17 H17 120.1
C16 C17 H17 120.1
C17 C18 C19 122.5(2)
C17 C18 H18 118.7
C19 C18 H18 118.7
C18 C19 C20 117.3(2)
C18 C19 P1 111.65(18)
C20 C19 P1 129.54(18)
C15 C20 C19 118.9(2)
C15 C20 C11 108.9(2)
C19 C20 C11 132.2(2)
C26 C21 C22 120.1(2)
C26 C21 P1 120.56(18)
C22 C21 P1 117.86(17)
C26 C21 H21 94.1
C22 C21 H21 94.1
P1 C21 H21 94.1
C23 C22 C21 120.8(2)
C23 C22 H22 119.6
C21 C22 H22 119.6
C24 C23 C22 117.5(2)
C24 C23 C27 122.5(2)
C22 C23 C27 119.9(2)
C23 C24 C25 123.3(2)
C23 C24 H24 118.4
C25 C24 H24 118.4
C26 C25 C24 117.4(2)
C26 C25 C31 122.4(2)
C24 C25 C31 120.1(2)
C21 C26 C25 120.8(2)
C21 C26 H26 119.6
C25 C26 H26 119.6
C29' C27 C30 135.4(6)
C29' C27 C28 65.4(5)
C30 C27 C28 112.1(3)
C29' C27 C23 113.3(5)
C30 C27 C23 109.2(3)
C28 C27 C23 109.1(2)
C29' C27 C29 41.9(5)
C30 C27 C29 109.8(3)
C28 C27 C29 105.8(3)
C23 C27 C29 110.9(2)
C29' C27 C30' 110.2(5)
C30 C27 C30' 40.2(4)
C28 C27 C30' 138.6(5)
C23 C27 C30' 109.8(5)
C29 C27 C30' 72.7(5)
C29' C27 C28' 107.7(5)
C30 C27 C28' 66.2(4)
C28 C27 C28' 48.0(4)
C23 C27 C28' 112.0(4)
C29 C27 C28' 135.4(4)
C30' C27 C28' 103.2(5)
C27 C28 H28A 109.5
C27 C28 H28B 109.5
C27 C28 H28C 109.5
C27 C29 H29A 109.5
C27 C29 H29B 109.5
C27 C29 H29C 109.5
C27 C30 H30A 109.5
C27 C30 H30B 109.5
C27 C30 H30C 109.5
C27 C28' H28D 109.5
C27 C28' H28E 109.5
H28D C28' H28E 109.5
C27 C28' H28F 109.5
H28D C28' H28F 109.5
H28E C28' H28F 109.5
C27 C29' H29D 109.5
C27 C29' H29E 109.5
H29D C29' H29E 109.5
C27 C29' H29F 109.5
H29D C29' H29F 109.5
H29E C29' H29F 109.5
C27 C30' H30D 109.5
C27 C30' H30E 109.5
H30D C30' H30E 109.5
C27 C30' H30F 109.5
H30D C30' H30F 109.5
H30E C30' H30F 109.5
C25 C31 C34 109.5(2)
C25 C31 C33 112.3(2)
C34 C31 C33 108.1(2)
C25 C31 C32 109.1(2)
C34 C31 C32 109.6(2)
C33 C31 C32 108.2(3)
C31 C32 H32A 109.5
C31 C32 H32B 109.5
H32A C32 H32B 109.5
C31 C32 H32C 109.5
H32A C32 H32C 109.5
H32B C32 H32C 109.5
C31 C33 H33A 109.5
C31 C33 H33B 109.5
H33A C33 H33B 109.5
C31 C33 H33C 109.5
H33A C33 H33C 109.5
H33B C33 H33C 109.5
C31 C34 H34A 109.5
C31 C34 H34B 109.5
H34A C34 H34B 109.5
C31 C34 H34C 109.5
H34A C34 H34C 109.5
H34B C34 H34C 109.5
C36 C35 C40 119.3(2)
C36 C35 P1 113.21(16)
C40 C35 P1 126.41(19)
C36 C35 H35 93.5
C40 C35 H35 93.5
P1 C35 H35 93.5
C37 C36 C35 122.1(2)
C37 C36 H36 119.0
C35 C36 H36 119.0
C36 C37 C38 116.9(2)
C36 C37 C41 121.3(2)
C38 C37 C41 121.7(2)
C39 C38 C37 123.0(2)
C39 C38 H38 118.5
C37 C38 H38 118.5
C38 C39 C40 118.0(2)
C38 C39 C45 120.6(2)
C40 C39 C45 121.2(2)
C35 C40 C39 120.6(2)
C35 C40 H40 119.7
C39 C40 H40 119.7
C42' C41 C44 132.8(5)
C42' C41 C37 114.5(5)
C44 C41 C37 111.9(3)
C42' C41 C42 56.3(5)
C44 C41 C42 111.4(3)
C37 C41 C42 113.0(2)
C42' C41 C43' 113.4(5)
C44 C41 C43' 40.1(4)
C37 C41 C43' 109.2(5)
C42 C41 C43' 136.5(5)
C42' C41 C44' 111.3(5)
C44 C41 C44' 63.2(5)
C37 C41 C44' 104.7(4)
C42 C41 C44' 57.1(4)
C43' C41 C44' 102.8(5)
C42' C41 C43 46.9(5)
C44 C41 C43 109.5(3)
C37 C41 C43 108.5(3)
C42 C41 C43 102.0(3)
C43' C41 C43 73.2(5)
C44' C41 C43 146.0(5)
C41 C42 H42A 109.5
C41 C42 H42B 109.5
C41 C42 H42C 109.5
C41 C43 H43A 109.5
C41 C43 H43B 109.5
C41 C43 H43C 109.5
C41 C44 H44A 109.5
C41 C44 H44B 109.5
C41 C44 H44C 109.5
C41 C42' H42D 109.5
C41 C42' H42E 109.5
H42D C42' H42E 109.5
C41 C42' H42F 109.5
H42D C42' H42F 109.5
H42E C42' H42F 109.5
C41 C43' H43D 109.5
C41 C43' H43E 109.5
H43D C43' H43E 109.5
C41 C43' H43F 109.5
H43D C43' H43F 109.5
H43E C43' H43F 109.5
C41 C44' H44D 109.5
C41 C44' H44E 109.5
H44D C44' H44E 109.5
C41 C44' H44F 109.5
H44D C44' H44F 109.5
H44E C44' H44F 109.5
C47' C45 C48 131.9(5)
C47' C45 C46 71.1(5)
C48 C45 C46 111.2(4)
C47' C45 C39 110.0(5)
C48 C45 C39 111.6(3)
C46 C45 C39 114.3(3)
C47' C45 C48' 114.1(5)
C48 C45 C48' 26.1(3)
C46 C45 C48' 128.7(4)
C39 C45 C48' 111.0(4)
C47' C45 C46' 112.2(5)
C48 C45 C46' 78.4(4)
C46 C45 C46' 41.8(4)
C39 C45 C46' 105.7(4)
C48' C45 C46' 103.5(4)
C47' C45 C47 35.5(5)
C48 C45 C47 107.4(3)
C46 C45 C47 104.0(3)
C39 C45 C47 107.8(3)
C48' C45 C47 83.4(4)
C46' C45 C47 140.5(5)
C45 C46 H46A 109.5
C45 C46 H46B 109.5
C45 C46 H46C 109.5
C45 C47 H47A 109.5
C45 C47 H47B 109.5
C45 C47 H47C 109.5
C45 C48 H48A 109.5
C45 C48 H48B 109.5
C45 C48 H48C 109.5
C45 C46' H46D 109.5
C45 C46' H46E 109.5
H46D C46' H46E 109.5
C45 C46' H46F 109.5
H46D C46' H46F 109.5
H46E C46' H46F 109.5
C45 C47' H47D 109.5
C45 C47' H47E 109.5
H47D C47' H47E 109.5
C45 C47' H47F 109.5
H47D C47' H47F 109.5
H47E C47' H47F 109.5
C45 C48' H48D 109.5
C45 C48' H48E 109.5
H48D C48' H48E 109.5
C45 C48' H48F 109.5
H48D C48' H48F 109.5
H48E C48' H48F 109.5
O4 C49 O3 126.4(2)
O4 C49 C50 117.4(2)
O3 C49 C50 116.2(2)
C49 C50 C51 110.4(2)
C49 C50 C52 109.9(2)
C51 C50 C52 111.1(3)
C49 C50 H50 108.5
C51 C50 H50 108.5
C52 C50 H50 108.5
C50 C51 H51A 109.5
C50 C51 H51B 109.5
H51A C51 H51B 109.5
C50 C51 H51C 109.5
H51A C51 H51C 109.5
H51B C51 H51C 109.5
C53 C52 C50 117.1(2)
C53 C52 H52A 108.0
C50 C52 H52A 108.0
C53 C52 H52B 108.0
C50 C52 H52B 108.0
H52A C52 H52B 107.3
C58 C53 C54 118.4(4)
C58 C53 C52 120.7(3)
C54 C53 C52 120.8(3)
C55 C54 C53 121.4(5)
C55 C54 H54 119.3
C53 C54 H54 119.3
C54 C55 C56 121.1(5)
C54 C55 H55 119.5
C56 C55 H55 119.5
C55 C56 C57 119.6(4)
C55 C56 H56 120.2
C57 C56 H56 120.2
C58 C57 C56 119.8(4)
C58 C57 H57 120.1
C56 C57 H57 120.1
C57 C58 C53 119.6(4)
C57 C58 H58 120.2
C53 C58 H58 120.2
N2 C59 C60 103.09(19)
N2 C59 H59A 111.1
C60 C59 H59A 111.1
N2 C59 H59B 111.1
C60 C59 H59B 111.1
H59A C59 H59B 109.1
O2 C60 C59 104.7(2)
O2 C60 H60A 110.8
C59 C60 H60A 110.8
O2 C60 H60B 110.8
C59 C60 H60B 110.8
H60A C60 H60B 108.9
N2 C61 O2 117.2(2)
N2 C61 C62 125.5(2)
O2 C61 C62 117.3(2)
C70 C62 C63 119.7(2)
C70 C62 C61 120.4(2)
C63 C62 C61 119.9(2)
C64 C63 C62 120.3(2)
C64 C63 H63 119.8
C62 C63 H63 119.8
C65 C64 C63 120.1(2)
C65 C64 H64 120.0
C63 C64 H64 120.0
C64 C65 C66 119.9(2)
C64 C65 H65 120.0
C66 C65 H65 120.0
C65 C66 C70 120.1(2)
C65 C66 C67 128.6(2)
C70 C66 C67 111.2(2)
C66 C67 C68 104.46(18)
C66 C67 H67A 110.9
C68 C67 H67A 110.9
C66 C67 H67B 110.9
C68 C67 H67B 110.9
H67A C67 H67B 108.9
C67 C68 C69 106.96(19)
C67 C68 H68A 110.3
C69 C68 H68A 110.3
C67 C68 H68B 110.3
C69 C68 H68B 110.3
H68A C68 H68B 108.6
C70 C69 C78 119.32(19)
C70 C69 C68 103.35(18)
C78 C69 C68 113.35(19)
C70 C69 C71 108.90(19)
C78 C69 C71 101.90(18)
C68 C69 C71 109.93(19)
C62 C70 C66 119.9(2)
C62 C70 C69 128.8(2)
C66 C70 C69 111.1(2)
C72 C71 C69 105.36(19)
C72 C71 H71A 110.7
C69 C71 H71A 110.7
C72 C71 H71B 110.7
C69 C71 H71B 110.7
H71A C71 H71B 108.8
C73 C72 C71 102.7(2)
C73 C72 H72A 111.2
C71 C72 H72A 111.2
C73 C72 H72B 111.2
C71 C72 H72B 111.2
H72A C72 H72B 109.1
C74 C73 C78 121.9(2)
C74 C73 C72 127.0(2)
C78 C73 C72 111.1(2)
C75 C74 C73 119.4(2)
C75 C74 H74 120.3
C73 C74 H74 120.3
C74 C75 C76 119.7(2)
C74 C75 H75 120.2
C76 C75 H75 120.2
C75 C76 C77 122.4(2)
C75 C76 H76 118.8
C77 C76 H76 118.8
C76 C77 C78 117.7(2)
C76 C77 P2 112.70(17)
C78 C77 P2 128.47(18)
C73 C78 C77 118.8(2)
C73 C78 C69 109.26(19)
C77 C78 C69 132.0(2)
C84 C79 C80 120.0(2)
C84 C79 P2 120.99(17)
C80 C79 P2 117.48(17)
C84 C79 H79 94.1
C80 C79 H79 94.1
P2 C79 H79 94.1
C81 C80 C79 121.1(2)
C81 C80 H80 119.5
C79 C80 H80 119.5
C80 C81 C82 117.2(2)
C80 C81 C89 121.3(2)
C82 C81 C89 121.4(2)
C83 C82 C81 123.6(2)
C83 C82 H82 118.2
C81 C82 H82 118.2
C82 C83 C84 117.6(2)
C82 C83 C85 120.2(2)
C84 C83 C85 122.1(2)
C79 C84 C83 120.5(2)
C79 C84 H84 119.8
C83 C84 H84 119.8
C86 C85 C83 112.7(2)
C86 C85 C88 108.6(3)
C83 C85 C88 110.1(2)
C86 C85 C87 108.7(3)
C83 C85 C87 108.2(2)
C88 C85 C87 108.4(2)
C85 C86 H86A 109.5
C85 C86 H86B 109.5
H86A C86 H86B 109.5
C85 C86 H86C 109.5
H86A C86 H86C 109.5
H86B C86 H86C 109.5
C85 C87 H87A 109.5
C85 C87 H87B 109.5
H87A C87 H87B 109.5
C85 C87 H87C 109.5
H87A C87 H87C 109.5
H87B C87 H87C 109.5
C85 C88 H88A 109.5
C85 C88 H88B 109.5
H88A C88 H88B 109.5
C85 C88 H88C 109.5
H88A C88 H88C 109.5
H88B C88 H88C 109.5
C90' C89 C92 122.4(7)
C90' C89 C91' 113.1(5)
C92 C89 C91' 75.7(4)
C90' C89 C81 115.4(6)
C92 C89 C81 114.4(3)
C91' C89 C81 108.2(4)
C90' C89 C90 23.8(5)
C92 C89 C90 109.0(4)
C91' C89 C90 132.4(5)
C81 C89 C90 111.7(3)
C90' C89 C91 82.6(5)
C92 C89 C91 109.2(3)
C91' C89 C91 36.6(4)
C81 C89 C91 106.3(3)
C90 C89 C91 105.9(3)
C90' C89 C92' 108.0(5)
C92 C89 C92' 30.0(4)
C91' C89 C92' 105.7(4)
C81 C89 C92' 105.8(4)
C90 C89 C92' 87.5(5)
C91 C89 C92' 137.2(4)
C89 C90 H90A 109.5
C89 C90 H90B 109.5
C89 C90 H90C 109.5
C89 C91 H91A 109.5
C89 C91 H91B 109.5
C89 C91 H91C 109.5
C89 C92 H92A 109.5
C89 C92 H92B 109.5
C89 C92 H92C 109.5
C89 C90' H90D 109.5
C89 C90' H90E 109.5
H90D C90' H90E 109.5
C89 C90' H90F 109.5
H90D C90' H90F 109.5
H90E C90' H90F 109.5
C89 C91' H91D 109.5
C89 C91' H91E 109.5
H91D C91' H91E 109.5
C89 C91' H91F 109.5
H91D C91' H91F 109.5
H91E C91' H91F 109.5
C89 C92' H92D 109.5
C89 C92' H92E 109.5
H92D C92' H92E 109.5
C89 C92' H92F 109.5
H92D C92' H92F 109.5
H92E C92' H92F 109.5
C98 C93 C94 119.1(2)
C98 C93 P2 127.03(18)
C94 C93 P2 112.91(17)
C95 C94 C93 121.7(2)
C95 C94 H94 119.1
C93 C94 H94 119.1
C94 C95 C96 117.4(2)
C94 C95 C99 121.9(2)
C96 C95 C99 120.7(2)
C95 C96 C97 123.0(2)
C95 C96 H96 118.5
C97 C96 H96 118.5
C96 C97 C98 118.1(2)
C96 C97 C103 119.0(2)
C98 C97 C103 122.9(2)
C93 C98 C97 120.6(2)
C93 C98 H98 119.7
C97 C98 H98 119.7
C100 C99 C95 112.0(2)
C100 C99 C102 109.2(2)
C95 C99 C102 109.0(2)
C100 C99 C101 108.0(2)
C95 C99 C101 109.1(2)
C102 C99 C101 109.5(2)
C99 C100 H10C 109.5
C99 C100 H10D 109.5
H10C C100 H10D 109.5
C99 C100 H10E 109.5
H10C C100 H10E 109.5
H10D C100 H10E 109.5
C99 C101 H10F 109.5
C99 C101 H10G 109.5
H10F C101 H10G 109.5
C99 C101 H10H 109.5
H10F C101 H10H 109.5
H10G C101 H10H 109.5
C99 C102 H10I 109.5
C99 C102 H10J 109.5
H10I C102 H10J 109.5
C99 C102 H10K 109.5
H10I C102 H10K 109.5
H10J C102 H10K 109.5
C106 C103 C104 108.9(2)
C106 C103 C97 112.5(2)
C104 C103 C97 109.0(2)
C106 C103 C105 108.9(2)
C104 C103 C105 108.7(2)
C97 C103 C105 108.7(2)
C103 C104 H10L 109.5
C103 C104 H10M 109.5
H10L C104 H10M 109.5
C103 C104 H10N 109.5
H10L C104 H10N 109.5
H10M C104 H10N 109.5
C103 C105 H10O 109.5
C103 C105 H10P 109.5
H10O C105 H10P 109.5
C103 C105 H10Q 109.5
H10O C105 H10Q 109.5
H10P C105 H10Q 109.5
C103 C106 H10R 109.5
C103 C106 H10S 109.5
H10R C106 H10S 109.5
C103 C106 H10T 109.5
H10R C106 H10T 109.5
H10S C106 H10T 109.5
O7 S1 O5 115.86(17)
O7 S1 O6 115.17(16)
O5 S1 O6 113.93(13)
O7 S1 C107 104.54(18)
O5 S1 C107 102.81(15)
O6 S1 C107 102.05(17)
F3 C107 F1 107.7(3)
F3 C107 F2 108.3(3)
F1 C107 F2 106.7(3)
F3 C107 S1 111.8(3)
F1 C107 S1 112.3(3)
F2 C107 S1 109.9(3)
C108 O8 H8 109.5
O8 C108 H10U 109.5
O8 C108 H10V 109.5
H10U C108 H10V 109.5
O8 C108 H10W 109.5
H10U C108 H10W 109.5
H10V C108 H10W 109.5
C109 O9 H9 109.5
O9 C109 H0C 109.5
O9 C109 H0D 109.5
H0C C109 H0D 109.5
O9 C109 H0E 109.5
H0C C109 H0E 109.5
H0D C109 H0E 109.5

loop_
_geom_bond_atom_site_label_1
_geom_bond_atom_site_label_2
_geom_bond_distance
Ir1 N1 2.0666(18)
Ir1 O3 2.2001(16)
Ir1 P1 2.2395(6)
Ir1 Ir2 2.60716(18)
Ir1 H11A 1.724(16)
Ir1 H11B 1.739(16)
Ir1 H11C 1.570(10)
Ir2 N2 2.0736(19)
Ir2 O4 2.1950(16)
Ir2 P2 2.2428(6)
Ir2 H11A 1.746(16)
Ir2 H11B 1.726(16)
Ir2 H11D 1.574(10)
P1 C21 1.835(2)
P1 C19 1.836(2)
P1 C35 1.845(2)
P2 C79 1.834(2)
P2 C77 1.834(2)
P2 C93 1.850(2)
O1 C3 1.345(3)
O1 C2 1.468(3)
O2 C61 1.346(3)
O2 C60 1.461(3)
O3 C49 1.263(3)
O4 C49 1.259(3)
N1 C3 1.279(3)
N1 C1 1.483(3)
N2 C61 1.272(3)
N2 C59 1.483(3)
C1 C2 1.527(3)
C1 H1A 0.9900
C1 H1B 0.9900
C2 H2A 0.9900
C2 H2B 0.9900
C3 C4 1.482(3)
C4 C12 1.393(4)
C4 C5 1.398(3)
C5 C6 1.392(4)
C5 H5 0.9500
C6 C7 1.380(5)
C6 H6 0.9500
C7 C8 1.381(4)
C7 H7 0.9500
C8 C12 1.396(3)
C8 C9 1.511(4)
C9 C10 1.535(4)
C9 H9A 0.9900
C9 H9B 0.9900
C10 C11 1.560(4)
C10 H0A 0.9900
C10 H0B 0.9900
C11 C12 1.508(4)
C11 C20 1.533(4)
C11 C13 1.558(3)
C13 C14 1.520(4)
C13 H13A 0.9900
C13 H13B 0.9900
C14 C15 1.504(4)
C14 H14A 0.9900
C14 H14B 0.9900
C15 C16 1.375(4)
C15 C20 1.415(3)
C16 C17 1.387(4)
C16 H16 0.9500
C17 C18 1.385(3)
C17 H17 0.9500
C18 C19 1.407(3)
C18 H18 0.9500
C19 C20 1.416(3)
C21 C26 1.385(3)
C21 C22 1.398(3)
C21 H21 1.0000
C22 C23 1.395(3)
C22 H22 0.9500
C23 C24 1.383(4)
C23 C27 1.543(3)
C24 C25 1.403(4)
C24 H24 0.9500
C25 C26 1.393(3)
C25 C31 1.529(4)
C26 H26 0.9500
C27 C29' 1.486(7)
C27 C30 1.488(4)
C27 C28 1.539(4)
C27 C29 1.561(4)
C27 C30' 1.563(7)
C27 C28' 1.602(7)
C28 H28A 0.9800
C28 H28B 0.9800
C28 H28C 0.9800
C29 H29A 0.9800
C29 H29B 0.9800
C29 H29C 0.9800
C30 H30A 0.9800
C30 H30B 0.9800
C30 H30C 0.9800
C28' H28D 0.9800
C28' H28E 0.9800
C28' H28F 0.9800
C29' H29D 0.9800
C29' H29E 0.9800
C29' H29F 0.9800
C30' H30D 0.9800
C30' H30E 0.9800
C30' H30F 0.9800
C31 C34 1.533(4)
C31 C33 1.538(4)
C31 C32 1.541(4)
C32 H32A 0.9800
C32 H32B 0.9800
C32 H32C 0.9800
C33 H33A 0.9800
C33 H33B 0.9800
C33 H33C 0.9800
C34 H34A 0.9800
C34 H34B 0.9800
C34 H34C 0.9800
C35 C36 1.390(3)
C35 C40 1.391(3)
C35 H35 1.0000
C36 C37 1.387(3)
C36 H36 0.9500
C37 C38 1.397(4)
C37 C41 1.537(4)
C38 C39 1.388(4)
C38 H38 0.9500
C39 C40 1.399(3)
C39 C45 1.539(4)
C40 H40 0.9500
C41 C42' 1.426(7)
C41 C44 1.453(5)
C41 C42 1.563(4)
C41 C43' 1.563(7)
C41 C44' 1.592(7)
C41 C43 1.598(5)
C42 H42A 0.9800
C42 H42B 0.9800
C42 H42C 0.9800
C43 H43A 0.9800
C43 H43B 0.9800
C43 H43C 0.9800
C44 H44A 0.9800
C44 H44B 0.9800
C44 H44C 0.9800
C42' H42D 0.9800
C42' H42E 0.9800
C42' H42F 0.9800
C43' H43D 0.9800
C43' H43E 0.9800
C43' H43F 0.9800
C44' H44D 0.9800
C44' H44E 0.9800
C44' H44F 0.9800
C45 C47' 1.420(7)
C45 C48 1.492(5)
C45 C46 1.530(5)
C45 C48' 1.552(6)
C45 C46' 1.581(7)
C45 C47 1.593(5)
C46 H46A 0.9800
C46 H46B 0.9800
C46 H46C 0.9800
C47 H47A 0.9800
C47 H47B 0.9800
C47 H47C 0.9800
C48 H48A 0.9800
C48 H48B 0.9800
C48 H48C 0.9800
C46' H46D 0.9800
C46' H46E 0.9800
C46' H46F 0.9800
C47' H47D 0.9800
C47' H47E 0.9800
C47' H47F 0.9800
C48' H48D 0.9800
C48' H48E 0.9800
C48' H48F 0.9800
C49 C50 1.527(3)
C50 C51 1.529(4)
C50 C52 1.541(4)
C50 H50 1.0000
C51 H51A 0.9800
C51 H51B 0.9800
C51 H51C 0.9800
C52 C53 1.497(5)
C52 H52A 0.9900
C52 H52B 0.9900
C53 C58 1.393(5)
C53 C54 1.398(5)
C54 C55 1.340(6)
C54 H54 0.9500
C55 C56 1.361(7)
C55 H55 0.9500
C56 C57 1.398(7)
C56 H56 0.9500
C57 C58 1.387(5)
C57 H57 0.9500
C58 H58 0.9500
C59 C60 1.520(4)
C59 H59A 0.9900
C59 H59B 0.9900
C60 H60A 0.9900
C60 H60B 0.9900
C61 C62 1.477(3)
C62 C70 1.394(3)
C62 C63 1.394(3)
C63 C64 1.391(3)
C63 H63 0.9500
C64 C65 1.389(4)
C64 H64 0.9500
C65 C66 1.391(3)
C65 H65 0.9500
C66 C70 1.397(3)
C66 C67 1.510(3)
C67 C68 1.550(3)
C67 H67A 0.9900
C67 H67B 0.9900
C68 C69 1.556(3)
C68 H68A 0.9900
C68 H68B 0.9900
C69 C70 1.521(3)
C69 C78 1.533(3)
C69 C71 1.562(3)
C71 C72 1.526(4)
C71 H71A 0.9900
C71 H71B 0.9900
C72 C73 1.510(3)
C72 H72A 0.9900
C72 H72B 0.9900
C73 C74 1.388(4)
C73 C78 1.408(3)
C74 C75 1.381(4)
C74 H74 0.9500
C75 C76 1.387(3)
C75 H75 0.9500
C76 C77 1.408(3)
C76 H76 0.9500
C77 C78 1.415(3)
C79 C84 1.393(3)
C79 C80 1.400(3)
C79 H79 1.0000
C80 C81 1.391(3)
C80 H80 0.9500
C81 C82 1.397(4)
C81 C89 1.535(4)
C82 C83 1.392(4)
C82 H82 0.9500
C83 C84 1.399(3)
C83 C85 1.533(3)
C84 H84 0.9500
C85 C86 1.527(4)
C85 C88 1.537(4)
C85 C87 1.544(4)
C86 H86A 0.9800
C86 H86B 0.9800
C86 H86C 0.9800
C87 H87A 0.9800
C87 H87B 0.9800
C87 H87C 0.9800
C88 H88A 0.9800
C88 H88B 0.9800
C88 H88C 0.9800
C89 C90' 1.481(7)
C89 C92 1.492(5)
C89 C91' 1.516(6)
C89 C90 1.544(5)
C89 C91 1.550(5)
C89 C92' 1.577(7)
C90 H90A 0.9800
C90 H90B 0.9800
C90 H90C 0.9800
C91 H91A 0.9800
C91 H91B 0.9800
C91 H91C 0.9800
C92 H92A 0.9800
C92 H92B 0.9800
C92 H92C 0.9800
C90' H90D 0.9800
C90' H90E 0.9800
C90' H90F 0.9800
C91' H91D 0.9800
C91' H91E 0.9800
C91' H91F 0.9800
C92' H92D 0.9800
C92' H92E 0.9800
C92' H92F 0.9800
C93 C98 1.396(3)
C93 C94 1.401(3)
C94 C95 1.387(3)
C94 H94 0.9500
C95 C96 1.392(3)
C95 C99 1.528(3)
C96 C97 1.393(3)
C96 H96 0.9500
C97 C98 1.398(3)
C97 C103 1.537(3)
C98 H98 0.9500
C99 C100 1.523(4)
C99 C102 1.542(4)
C99 C101 1.545(4)
C100 H10C 0.9800
C100 H10D 0.9800
C100 H10E 0.9800
C101 H10F 0.9800
C101 H10G 0.9800
C101 H10H 0.9800
C102 H10I 0.9800
C102 H10J 0.9800
C102 H10K 0.9800
C103 C106 1.526(4)
C103 C104 1.535(4)
C103 C105 1.538(4)
C104 H10L 0.9800
C104 H10M 0.9800
C104 H10N 0.9800
C105 H10O 0.9800
C105 H10P 0.9800
C105 H10Q 0.9800
C106 H10R 0.9800
C106 H10S 0.9800
C106 H10T 0.9800
S1 O7 1.419(2)
S1 O5 1.441(2)
S1 O6 1.445(2)
S1 C107 1.806(4)
F1 C107 1.325(4)
F2 C107 1.336(4)
F3 C107 1.317(4)
O8 C108 1.411(4)
O8 H8 0.8400
C108 H10U 0.9800
C108 H10V 0.9800
C108 H10W 0.9800
O9 C109 1.361(5)
O9 H9 0.8400
C109 H0C 0.9800
C109 H0D 0.9800
C109 H0E 0.9800

loop_
_geom_torsion_atom_site_label_1
_geom_torsion_atom_site_label_2
_geom_torsion_atom_site_label_3
_geom_torsion_atom_site_label_4
_geom_torsion
N1 Ir1 Ir2 N2 -160.98(10)
O3 Ir1 Ir2 N2 -78.67(8)
P1 Ir1 Ir2 N2 12.24(7)
N1 Ir1 Ir2 O4 -79.00(8)
O3 Ir1 Ir2 O4 3.31(6)
P1 Ir1 Ir2 O4 94.22(5)
N1 Ir1 Ir2 P2 9.33(7)
O3 Ir1 Ir2 P2 91.64(5)
P1 Ir1 Ir2 P2 -177.46(3)
N1 Ir1 P1 C21 -106.53(10)
O3 Ir1 P1 C21 165.87(9)
Ir2 Ir1 P1 C21 78.47(9)
N1 Ir1 P1 C19 24.94(10)
O3 Ir1 P1 C19 -62.66(9)
Ir2 Ir1 P1 C19 -150.07(8)
N1 Ir1 P1 C35 145.54(10)
O3 Ir1 P1 C35 57.95(9)
Ir2 Ir1 P1 C35 -29.46(9)
N2 Ir2 P2 C79 -107.00(10)
O4 Ir2 P2 C79 165.89(9)
Ir1 Ir2 P2 C79 80.24(9)
N2 Ir2 P2 C77 24.85(9)
O4 Ir2 P2 C77 -62.27(9)
Ir1 Ir2 P2 C77 -147.91(8)
N2 Ir2 P2 C93 144.78(9)
O4 Ir2 P2 C93 57.66(9)
Ir1 Ir2 P2 C93 -27.98(8)
N1 Ir1 O3 C49 127.76(19)
P1 Ir1 O3 C49 -142.55(18)
Ir2 Ir1 O3 C49 -5.22(18)
N2 Ir2 O4 C49 128.82(19)
P2 Ir2 O4 C49 -139.69(18)
Ir1 Ir2 O4 C49 -3.26(18)
O3 Ir1 N1 C3 160.4(2)
P1 Ir1 N1 C3 66.25(19)
Ir2 Ir1 N1 C3 -118.33(18)
O3 Ir1 N1 C1 -18.60(16)
P1 Ir1 N1 C1 -112.77(16)
Ir2 Ir1 N1 C1 62.65(18)
O4 Ir2 N2 C61 160.0(2)
P2 Ir2 N2 C61 67.9(2)
Ir1 Ir2 N2 C61 -118.7(2)
O4 Ir2 N2 C59 -21.42(19)
P2 Ir2 N2 C59 -113.50(19)
Ir1 Ir2 N2 C59 59.8(2)
C3 N1 C1 C2 -4.0(2)
Ir1 N1 C1 C2 175.23(15)
C3 O1 C2 C1 -7.4(2)
N1 C1 C2 O1 6.8(2)
C1 N1 C3 O1 -0.8(3)
Ir1 N1 C3 O1 -179.95(15)
C1 N1 C3 C4 177.3(2)
Ir1 N1 C3 C4 -1.9(3)
C2 O1 C3 N1 5.5(3)
C2 O1 C3 C4 -172.8(2)
N1 C3 C4 C12 -101.6(3)
O1 C3 C4 C12 76.5(3)
N1 C3 C4 C5 79.5(3)
O1 C3 C4 C5 -102.4(3)
C12 C4 C5 C6 -2.9(4)
C3 C4 C5 C6 176.1(2)
C4 C5 C6 C7 1.8(4)
C5 C6 C7 C8 0.9(4)
C6 C7 C8 C12 -2.6(4)
C6 C7 C8 C9 178.4(3)
C7 C8 C9 C10 -169.5(3)
C12 C8 C9 C10 11.4(3)
C8 C9 C10 C11 -22.7(3)
C9 C10 C11 C12 25.4(3)
C9 C10 C11 C20 154.8(2)
C9 C10 C11 C13 -91.2(3)
C5 C4 C12 C8 1.2(4)
C3 C4 C12 C8 -177.7(2)
C5 C4 C12 C11 175.7(2)
C3 C4 C12 C11 -3.2(4)
C7 C8 C12 C4 1.5(4)
C9 C8 C12 C4 -179.3(2)
C7 C8 C12 C11 -173.9(2)
C9 C8 C12 C11 5.3(3)
C20 C11 C12 C4 39.3(4)
C13 C11 C12 C4 -77.6(3)
C10 C11 C12 C4 165.8(2)
C20 C11 C12 C8 -145.8(2)
C13 C11 C12 C8 97.3(2)
C10 C11 C12 C8 -19.3(3)
C12 C11 C13 C14 154.8(2)
C20 C11 C13 C14 28.1(3)
C10 C11 C13 C14 -93.0(3)
C11 C13 C14 C15 -29.6(3)
C13 C14 C15 C16 -157.4(3)
C13 C14 C15 C20 20.4(3)
C20 C15 C16 C17 0.0(4)
C14 C15 C16 C17 177.5(3)
C15 C16 C17 C18 1.1(4)
C16 C17 C18 C19 0.7(4)
C17 C18 C19 C20 -3.4(4)
C17 C18 C19 P1 -170.9(2)
C21 P1 C19 C18 -152.91(17)
C35 P1 C19 C18 -51.36(19)
Ir1 P1 C19 C18 72.65(17)
C21 P1 C19 C20 41.6(2)
C35 P1 C19 C20 143.1(2)
Ir1 P1 C19 C20 -92.9(2)
C16 C15 C20 C19 -2.8(4)
C14 C15 C20 C19 179.3(2)
C16 C15 C20 C11 175.3(2)
C14 C15 C20 C11 -2.5(3)
C18 C19 C20 C15 4.3(3)
P1 C19 C20 C15 169.19(19)
C18 C19 C20 C11 -173.3(2)
P1 C19 C20 C11 -8.4(4)
C12 C11 C20 C15 -136.6(2)
C13 C11 C20 C15 -15.9(3)
C10 C11 C20 C15 102.4(3)
C12 C11 C20 C19 41.2(4)
C13 C11 C20 C19 161.9(3)
C10 C11 C20 C19 -79.8(3)
C19 P1 C21 C26 -136.39(19)
C35 P1 C21 C26 113.4(2)
Ir1 P1 C21 C26 -5.2(2)
C19 P1 C21 C22 57.6(2)
C35 P1 C21 C22 -52.61(19)
Ir1 P1 C21 C22 -171.24(15)
C26 C21 C22 C23 1.2(3)
P1 C21 C22 C23 167.29(19)
C21 C22 C23 C24 -1.4(4)
C21 C22 C23 C27 -177.9(2)
C22 C23 C24 C25 -0.3(4)
C27 C23 C24 C25 176.1(2)
C23 C24 C25 C26 2.1(4)
C23 C24 C25 C31 -176.1(3)
C22 C21 C26 C25 0.7(3)
P1 C21 C26 C25 -164.96(19)
C24 C25 C26 C21 -2.3(4)
C31 C25 C26 C21 175.9(2)
C24 C23 C27 C29' 55.2(6)
C22 C23 C27 C29' -128.4(6)
C24 C23 C27 C30 -111.3(3)
C22 C23 C27 C30 65.1(4)
C24 C23 C27 C28 126.0(3)
C22 C23 C27 C28 -57.7(3)
C24 C23 C27 C29 9.9(4)
C22 C23 C27 C29 -173.8(3)
C24 C23 C27 C30' -68.5(5)
C22 C23 C27 C30' 107.8(5)
C24 C23 C27 C28' 177.4(5)
C22 C23 C27 C28' -6.3(5)
C26 C25 C31 C34 118.7(3)
C24 C25 C31 C34 -63.1(3)
C26 C25 C31 C33 -1.4(4)
C24 C25 C31 C33 176.8(3)
C26 C25 C31 C32 -121.3(3)
C24 C25 C31 C32 56.9(3)
C21 P1 C35 C36 -63.58(19)
C19 P1 C35 C36 -178.00(17)
Ir1 P1 C35 C36 59.03(19)
C21 P1 C35 C40 104.2(2)
C19 P1 C35 C40 -10.2(2)
Ir1 P1 C35 C40 -133.19(19)
C40 C35 C36 C37 -2.9(4)
P1 C35 C36 C37 165.8(2)
C35 C36 C37 C38 3.5(4)
C35 C36 C37 C41 -173.1(3)
C36 C37 C38 C39 -0.8(5)
C41 C37 C38 C39 175.7(3)
C37 C38 C39 C40 -2.3(5)
C37 C38 C39 C45 -178.6(3)
C36 C35 C40 C39 -0.4(4)
P1 C35 C40 C39 -167.5(2)
C38 C39 C40 C35 2.9(4)
C45 C39 C40 C35 179.1(2)
C36 C37 C41 C42' -67.9(6)
C38 C37 C41 C42' 115.7(6)
C36 C37 C41 C44 120.9(4)
C38 C37 C41 C44 -55.5(4)
C36 C37 C41 C42 -5.8(4)
C38 C37 C41 C42 177.8(3)
C36 C37 C41 C43' 163.7(5)
C38 C37 C41 C43' -12.7(6)
C36 C37 C41 C44' 54.2(5)
C38 C37 C41 C44' -122.2(5)
C36 C37 C41 C43 -118.2(3)
C38 C37 C41 C43 65.4(4)
C38 C39 C45 C47' 106.6(7)
C40 C39 C45 C47' -69.6(7)
C38 C39 C45 C48 -48.6(5)
C40 C39 C45 C48 135.3(4)
C38 C39 C45 C46 -175.8(4)
C40 C39 C45 C46 8.1(5)
C38 C39 C45 C48' -20.6(5)
C40 C39 C45 C48' 163.3(4)
C38 C39 C45 C46' -132.1(5)
C40 C39 C45 C46' 51.8(5)
C38 C39 C45 C47 69.1(4)
C40 C39 C45 C47 -107.0(4)
Ir2 O4 C49 O3 0.1(4)
Ir2 O4 C49 C50 -179.28(17)
Ir1 O3 C49 O4 4.4(4)
Ir1 O3 C49 C50 -176.24(17)
O4 C49 C50 C51 -128.4(3)
O3 C49 C50 C51 52.2(3)
O4 C49 C50 C52 108.8(3)
O3 C49 C50 C52 -70.6(3)
C49 C50 C52 C53 -65.3(3)
C51 C50 C52 C53 172.2(2)
C50 C52 C53 C58 -57.5(3)
C50 C52 C53 C54 125.2(3)
C58 C53 C54 C55 -1.5(5)
C52 C53 C54 C55 175.8(3)
C53 C54 C55 C56 1.7(6)
C54 C55 C56 C57 -0.6(6)
C55 C56 C57 C58 -0.7(6)
C56 C57 C58 C53 0.9(5)
C54 C53 C58 C57 0.2(4)
C52 C53 C58 C57 -177.2(3)
C61 N2 C59 C60 -5.0(3)
Ir2 N2 C59 C60 176.14(18)
C61 O2 C60 C59 -7.9(3)
N2 C59 C60 O2 7.7(3)
C59 N2 C61 O2 0.0(3)
Ir2 N2 C61 O2 178.72(16)
C59 N2 C61 C62 179.1(2)
Ir2 N2 C61 C62 -2.2(4)
C60 O2 C61 N2 5.3(3)
C60 O2 C61 C62 -173.9(2)
N2 C61 C62 C70 -96.0(3)
O2 C61 C62 C70 83.1(3)
N2 C61 C62 C63 81.8(3)
O2 C61 C62 C63 -99.1(3)
C70 C62 C63 C64 -1.1(4)
C61 C62 C63 C64 -178.9(2)
C62 C63 C64 C65 1.3(4)
C63 C64 C65 C66 0.0(4)
C64 C65 C66 C70 -1.5(4)
C64 C65 C66 C67 178.9(2)
C65 C66 C67 C68 -175.5(2)
C70 C66 C67 C68 5.0(3)
C66 C67 C68 C69 -13.8(2)
C67 C68 C69 C70 17.0(2)
C67 C68 C69 C78 147.6(2)
C67 C68 C69 C71 -99.1(2)
C63 C62 C70 C66 -0.4(3)
C61 C62 C70 C66 177.4(2)
C63 C62 C70 C69 173.7(2)
C61 C62 C70 C69 -8.5(4)
C65 C66 C70 C62 1.7(3)
C67 C66 C70 C62 -178.7(2)
C65 C66 C70 C69 -173.4(2)
C67 C66 C70 C69 6.3(3)
C78 C69 C70 C62 44.0(3)
C68 C69 C70 C62 170.9(2)
C71 C69 C70 C62 -72.2(3)
C78 C69 C70 C66 -141.5(2)
C68 C69 C70 C66 -14.6(2)
C71 C69 C70 C66 102.3(2)
C70 C69 C71 C72 156.6(2)
C78 C69 C71 C72 29.6(2)
C68 C69 C71 C72 -90.9(2)
C69 C71 C72 C73 -30.1(2)
C71 C72 C73 C74 -159.4(3)
C71 C72 C73 C78 19.5(3)
C78 C73 C74 C75 -2.6(4)
C72 C73 C74 C75 176.2(2)
C73 C74 C75 C76 2.3(4)
C74 C75 C76 C77 1.4(4)
C75 C76 C77 C78 -4.8(3)
C75 C76 C77 P2 -173.71(18)
C79 P2 C77 C76 -147.97(16)
C93 P2 C77 C76 -47.02(19)
Ir2 P2 C77 C76 76.25(16)
C79 P2 C77 C78 44.6(2)
C93 P2 C77 C78 145.6(2)
Ir2 P2 C77 C78 -91.1(2)
C74 C73 C78 C77 -0.9(3)
C72 C73 C78 C77 -179.9(2)
C74 C73 C78 C69 178.3(2)
C72 C73 C78 C69 -0.6(3)
C76 C77 C78 C73 4.5(3)
P2 C77 C78 C73 171.35(18)
C76 C77 C78 C69 -174.6(2)
P2 C77 C78 C69 -7.7(4)
C70 C69 C78 C73 -137.9(2)
C68 C69 C78 C73 100.0(2)
C71 C69 C78 C73 -18.0(2)
C70 C69 C78 C77 41.3(3)
C68 C69 C78 C77 -80.8(3)
C71 C69 C78 C77 161.1(2)
C77 P2 C79 C84 -140.71(19)
C93 P2 C79 C84 109.6(2)
Ir2 P2 C79 C84 -8.9(2)
C77 P2 C79 C80 53.3(2)
C93 P2 C79 C80 -56.38(19)
Ir2 P2 C79 C80 -174.90(15)
C84 C79 C80 C81 1.1(3)
P2 C79 C80 C81 167.18(18)
C79 C80 C81 C82 -1.7(3)
C79 C80 C81 C89 -177.7(2)
C80 C81 C82 C83 0.1(4)
C89 C81 C82 C83 176.1(2)
C81 C82 C83 C84 2.1(4)
C81 C82 C83 C85 -175.7(2)
C80 C79 C84 C83 1.2(4)
P2 C79 C84 C83 -164.37(19)
C82 C83 C84 C79 -2.7(4)
C85 C83 C84 C79 175.0(2)
C82 C83 C85 C86 -176.4(3)
C84 C83 C85 C86 5.9(4)
C82 C83 C85 C88 -55.0(3)
C84 C83 C85 C88 127.3(3)
C82 C83 C85 C87 63.4(3)
C84 C83 C85 C87 -114.4(3)
C80 C81 C89 C90' -9.5(7)
C82 C81 C89 C90' 174.7(7)
C80 C81 C89 C92 -159.5(5)
C82 C81 C89 C92 24.7(5)
C80 C81 C89 C91' 118.3(6)
C82 C81 C89 C91' -57.5(6)
C80 C81 C89 C90 -35.2(4)
C82 C81 C89 C90 149.0(3)
C80 C81 C89 C91 79.9(4)
C82 C81 C89 C91 -95.9(4)
C80 C81 C89 C92' -128.8(5)
C82 C81 C89 C92' 55.4(6)
C79 P2 C93 C98 100.6(2)
C77 P2 C93 C98 -13.1(2)
Ir2 P2 C93 C98 -135.47(18)
C79 P2 C93 C94 -68.19(18)
C77 P2 C93 C94 178.15(16)
Ir2 P2 C93 C94 55.75(18)
C98 C93 C94 C95 -0.7(3)
P2 C93 C94 C95 169.02(18)
C93 C94 C95 C96 0.8(3)
C93 C94 C95 C99 -178.1(2)
C94 C95 C96 C97 0.8(4)
C99 C95 C96 C97 179.7(2)
C95 C96 C97 C98 -2.4(4)
C95 C96 C97 C103 178.8(2)
C94 C93 C98 C97 -0.9(3)
P2 C93 C98 C97 -169.02(17)
C96 C97 C98 C93 2.3(3)
C103 C97 C98 C93 -178.9(2)
C94 C95 C99 C100 -3.3(3)
C96 C95 C99 C100 177.9(2)
C94 C95 C99 C102 -124.3(2)
C96 C95 C99 C102 56.9(3)
C94 C95 C99 C101 116.2(3)
C96 C95 C99 C101 -62.6(3)
C96 C97 C103 C106 -174.3(2)
C98 C97 C103 C106 6.9(3)
C96 C97 C103 C104 64.8(3)
C98 C97 C103 C104 -114.0(3)
C96 C97 C103 C105 -53.5(3)
C98 C97 C103 C105 127.7(2)
O7 S1 C107 F3 -178.6(3)
O5 S1 C107 F3 -57.2(3)
O6 S1 C107 F3 61.1(3)
O7 S1 C107 F1 60.2(3)
O5 S1 C107 F1 -178.4(3)
O6 S1 C107 F1 -60.1(3)
O7 S1 C107 F2 -58.3(3)
O5 S1 C107 F2 63.1(3)
O6 S1 C107 F2 -178.6(3)
